data_4109943
loop_
_publ_author_name
'Evgueni G. Mednikov'
'Matthew C. Jewell'
'Lawrence F. Dahl'

_publ_section_title
;
 Nanosized (\m12-Pt)Pd164-xPtx(CO)72(PPh3)20 (x ~ 7) Containing
 Pt-Centered Four-Shell 165-Atom Pd-Pt Core with Unprecedented Intershell
 Bridging Carbonyl Ligands: Comparative Analysis of Icosahedral
 Shell-Growth Patterns with Geometrically Related Pd145(CO)x(PEt3)30 (x ~
 60) Containing Capped Three-Shell Pd145 Core
;
_journal_name_full 'Journal of the American Chemical Society'
_journal_page_first 11619
_journal_page_last 11630
_journal_paper_doi 10.1021/ja073945q
_journal_volume 129
_journal_year 2007
_chemical_formula_sum 'C450 H336 O78 P20 Pd157.2 Pt7.8'
_chemical_formula_weight 25858.37
_chemical_name_common
;
 Platinum/Palladium Carbonyl Phosphine cluster  
;
_chemical_name_systematic
; 
 ? 
;
_space_group_IT_number 204
_symmetry_cell_setting cubic
_symmetry_space_group_name_Hall '-I 2 2 3'
_symmetry_space_group_name_H-M 'I m -3'
_atom_sites_solution_hydrogens geom
_atom_sites_solution_primary direct
_atom_sites_solution_secondary difmap
_audit_creation_method SHELXL-97
_cell_angle_alpha 90.00
_cell_angle_beta 90.00
_cell_angle_gamma 90.00
_cell_formula_units_Z 2
_cell_length_a 32.8615(8)
_cell_length_b 32.8615(8)
_cell_length_c 32.8615(8)
_cell_measurement_temperature 100(2)
_cell_volume 35486.4(15)
_computing_structure_refinement 'SHELXL-97 (Sheldrick, 1997)'
_computing_structure_solution 'SHELXS-97 (Sheldrick, 1990)'
_diffrn_ambient_temperature 100(2)
_diffrn_measured_fraction_theta_full 0.890
_diffrn_measured_fraction_theta_max 0.890
_diffrn_measurement_device_type 'SMART CCD 1000 area detector difractometer'
_diffrn_measurement_method 'w scans'
_diffrn_radiation_monochromator graphite
_diffrn_radiation_source 'fine-focus sealed tube'
_diffrn_radiation_type MoK\a
_diffrn_radiation_wavelength 0.71073
_diffrn_reflns_av_R_equivalents 0.0575
_diffrn_reflns_av_sigmaI/netI 0.0309
_diffrn_reflns_limit_h_max 31
_diffrn_reflns_limit_h_min -30
_diffrn_reflns_limit_k_max 31
_diffrn_reflns_limit_k_min -24
_diffrn_reflns_limit_l_max 33
_diffrn_reflns_limit_l_min -32
_diffrn_reflns_number 39960
_diffrn_reflns_theta_full 21.42
_diffrn_reflns_theta_max 21.42
_diffrn_reflns_theta_min 1.96
_exptl_absorpt_coefficient_mu 5.484
_exptl_absorpt_correction_T_max 0.1916
_exptl_absorpt_correction_T_min 0.1431
_exptl_absorpt_correction_type empirical
_exptl_crystal_colour black
_exptl_crystal_density_diffrn 2.420
_exptl_crystal_description 'block crystal'
_exptl_crystal_F_000 23599
_exptl_crystal_size_max 0.58
_exptl_crystal_size_mid 0.52
_exptl_crystal_size_min 0.45
_refine_diff_density_max 9.190
_refine_diff_density_min -2.193
_refine_diff_density_rms 0.307
_refine_ls_extinction_method none
_refine_ls_goodness_of_fit_ref 1.374
_refine_ls_hydrogen_treatment mixed
_refine_ls_matrix_type full
_refine_ls_number_parameters 152
_refine_ls_number_reflns 3200
_refine_ls_number_restraints 58
_refine_ls_restrained_S_all 1.632
_refine_ls_R_factor_all 0.1671
_refine_ls_R_factor_gt 0.1112
_refine_ls_shift/su_max 0.000
_refine_ls_shift/su_mean 0.000
_refine_ls_structure_factor_coef Fsqd
_refine_ls_weighting_details 'calc w=1/[\s^2^(Fo^2^)+(0.2000P)^2^+0.0000P] where P=(Fo^2^+2Fc^2^)/3'
_refine_ls_weighting_scheme calc
_refine_ls_wR_factor_gt 0.3026
_refine_ls_wR_factor_ref 0.3553
_reflns_number_gt 1972
_reflns_number_total 3200
_reflns_threshold_expression >2sigma(I)
_cod_data_source_file ja073945qsi20070613_060859.cif
_cod_data_source_block dahl323
_cod_original_formula_sum 'C450 H336 O78 P20 Pd157.20 Pt7.80'
_cod_database_code 4109943

loop_
_symmetry_equiv_pos_as_xyz
'x, y, z'
'-x, -y, z'
'-x, y, -z'
'x, -y, -z'
'z, x, y'
'z, -x, -y'
'-z, -x, y'
'-z, x, -y'
'y, z, x'
'-y, z, -x'
'y, -z, -x'
'-y, -z, x'
'x+1/2, y+1/2, z+1/2'
'-x+1/2, -y+1/2, z+1/2'
'-x+1/2, y+1/2, -z+1/2'
'x+1/2, -y+1/2, -z+1/2'
'z+1/2, x+1/2, y+1/2'
'z+1/2, -x+1/2, -y+1/2'
'-z+1/2, -x+1/2, y+1/2'
'-z+1/2, x+1/2, -y+1/2'
'y+1/2, z+1/2, x+1/2'
'-y+1/2, z+1/2, -x+1/2'
'y+1/2, -z+1/2, -x+1/2'
'-y+1/2, -z+1/2, x+1/2'
'-x, -y, -z'
'x, y, -z'
'x, -y, z'
'-x, y, z'
'-z, -x, -y'
'-z, x, y'
'z, x, -y'
'z, -x, y'
'-y, -z, -x'
'y, -z, x'
'-y, z, x'
'y, z, -x'
'-x+1/2, -y+1/2, -z+1/2'
'x+1/2, y+1/2, -z+1/2'
'x+1/2, -y+1/2, z+1/2'
'-x+1/2, y+1/2, z+1/2'
'-z+1/2, -x+1/2, -y+1/2'
'-z+1/2, x+1/2, y+1/2'
'z+1/2, x+1/2, -y+1/2'
'z+1/2, -x+1/2, y+1/2'
'-y+1/2, -z+1/2, -x+1/2'
'y+1/2, -z+1/2, x+1/2'
'-y+1/2, z+1/2, x+1/2'
'y+1/2, z+1/2, -x+1/2'

loop_
_atom_site_label
_atom_site_type_symbol
_atom_site_fract_x
_atom_site_fract_y
_atom_site_fract_z
_atom_site_U_iso_or_equiv
_atom_site_adp_type
_atom_site_occupancy
_atom_site_symmetry_multiplicity
_atom_site_calc_flag
_atom_site_refinement_flags
_atom_site_disorder_group
Pt0 Pt 0.0000 0.0000 0.0000 0.0666(15) Uani 1 24 d S .
Pt1 Pt 0.0000 0.04205(8) 0.06852(8) 0.0706(11) Uani 0.10 2 d SP .
Pd1 Pd 0.0000 0.04205(8) 0.06852(8) 0.0706(11) Uani 0.90 2 d SP .
Pt2 Pt 0.0000 0.0000 0.14020(13) 0.0842(14) Uani 0.06 4 d SP .
Pd2 Pd 0.0000 0.0000 0.14020(13) 0.0842(14) Uani 0.94 4 d SP .
Pt3 Pt 0.0000 0.08570(10) 0.13928(10) 0.0941(12) Uani 0.08 2 d SP .
Pd3 Pd 0.0000 0.08570(10) 0.13928(10) 0.0941(12) Uani 0.92 2 d SPD .
Pt4 Pt 0.06992(6) 0.04320(6) 0.11311(6) 0.0862(10) Uani 0.09 1 d P .
Pd4 Pd 0.06992(6) 0.04320(6) 0.11311(6) 0.0862(10) Uani 0.91 1 d P .
Pt5 Pt 0.07410(9) 0.11976(8) 0.14794(8) 0.1198(13) Uani 0.04 1 d P .
Pd5 Pd 0.07410(9) 0.11976(8) 0.14794(8) 0.1198(13) Uani 0.96 1 d PD .
Pt6 Pt 0.11938(13) 0.0000 0.16570(11) 0.1162(15) Uani 0.06 2 d SP .
Pd6 Pd 0.11938(13) 0.0000 0.16570(11) 0.1162(15) Uani 0.94 2 d SPD .
Pt7 Pt 0.04606(9) 0.04565(9) 0.19408(8) 0.1171(13) Uani 0.02 1 d P .
Pd7 Pd 0.04606(9) 0.04565(9) 0.19408(8) 0.1171(13) Uani 0.98 1 d PD .
Pd8 Pd 0.12272(12) 0.07600(10) 0.19788(10) 0.1456(15) Uani 1 1 d D .
Pd9 Pd 0.0000 0.0000 0.2441(2) 0.168(3) Uani 1 4 d SD .
Pd10 Pd 0.15165(8) 0.15165(8) 0.15165(8) 0.157(2) Uani 1 3 d S .
Pd11 Pd 0.09345(16) 0.0000 0.24629(12) 0.145(2) Uani 1 2 d SD .
P1 P 0.1920(3) 0.1920(3) 0.1920(3) 0.133(6) Uani 1 3 d SD .
P2 P 0.1208(6) 0.0000 0.3104(4) 0.196(9) Uani 1 2 d SD .
O1 O 0.0000 0.1276(19) 0.215(2) 0.28(3) Uiso 1 2 d SD .
O2 O 0.0977(19) 0.148(2) 0.229(2) 0.35(3) Uiso 1 1 d D .
O4 O 0.0462(10) 0.0695(9) 0.2828(8) 0.73(7) Uiso 1 1 d D .
C1 C 0.0000 0.096(3) 0.2002(9) 0.43(9) Uiso 1 2 d SD .
C2 C 0.108(2) 0.1361(9) 0.1973(18) 0.53(11) Uiso 1 1 d D .
C4 C 0.0467(7) 0.0465(6) 0.2560(4) 0.73(7) Uiso 1 1 d D .
O3 O 0.173(2) 0.0110(6) 0.2402(16) 0.47(6) Uiso 0.50 1 d PD -2
C3 C 0.1503(12) 0.0227(4) 0.2148(9) 0.47(6) Uiso 0.50 1 d PD -2
C10 C 0.2426(7) 0.1706(16) 0.2006(9) 0.29(4) Uiso 1 1 d GD .
C11 C 0.2673(9) 0.1602(17) 0.1679(13) 0.50(8) Uiso 1 1 d GD .
C12 C 0.3063(8) 0.1452(18) 0.175(2) 0.40(5) Uiso 1 1 d GD .
C13 C 0.3205(7) 0.1406(18) 0.214(2) 0.45(7) Uiso 1 1 d GD .
C14 C 0.2958(10) 0.1509(17) 0.2470(18) 0.24(3) Uiso 1 1 d GD .
C15 C 0.2568(10) 0.1659(16) 0.2402(11) 0.41(5) Uiso 1 1 d GD .
C20 C 0.0864(10) -0.0182(9) 0.3501(7) 0.73(10) Uiso 0.50 1 d PGD -1
C21 C 0.070(3) 0.0088(15) 0.378(2) 0.73(10) Uiso 0.50 1 d PGD -1
C22 C 0.035(3) -0.002(2) 0.399(3) 0.73(10) Uiso 0.50 1 d PGD -1
C23 C 0.017(2) -0.039(4) 0.393(3) 0.73(10) Uiso 0.50 1 d PGD -1
C24 C 0.033(4) -0.067(4) 0.365(3) 0.73(10) Uiso 0.50 1 d PGD -1
C25 C 0.068(4) -0.056(2) 0.344(2) 0.73(10) Uiso 0.50 1 d PGD -1
C26 C 0.1373(12) 0.0496(4) 0.3294(9) 0.27(3) Uiso 0.50 1 d PGD -1
C27 C 0.1644(19) 0.0730(12) 0.3069(16) 0.27(3) Uiso 0.50 1 d PGD -1
C28 C 0.177(2) 0.1106(14) 0.322(2) 0.27(3) Uiso 0.50 1 d PGD -1
C29 C 0.163(2) 0.1247(12) 0.359(2) 0.27(3) Uiso 0.50 1 d PGD -1
C30 C 0.136(3) 0.1013(15) 0.3813(18) 0.27(3) Uiso 0.50 1 d PGD -1
C31 C 0.123(2) 0.0637(12) 0.3666(13) 0.27(3) Uiso 0.50 1 d PGD -1
C32 C 0.1659(9) -0.0319(9) 0.3167(10) 0.59(9) Uiso 0.50 1 d PGD -1
C33 C 0.1998(9) -0.0230(16) 0.2930(10) 0.59(9) Uiso 0.50 1 d PGD -1
C34 C 0.2297(12) -0.052(2) 0.2870(12) 0.59(9) Uiso 0.50 1 d PG -1
C35 C 0.2257(18) -0.0905(19) 0.3047(14) 0.59(9) Uiso 0.50 1 d PG -1
C36 C 0.192(2) -0.0994(11) 0.3285(14) 0.59(9) Uiso 0.50 1 d PG -1
C37 C 0.1619(15) -0.0701(7) 0.3345(12) 0.59(9) Uiso 0.50 1 d PGD -1
O40 O 0.2378(13) 0.0447(15) 0.4988(14) 0.108(11) Uiso 0.50 2 d SPGD -3
C40 C 0.2066(12) 0.0236(14) 0.4992(12) 0.108(11) Uiso 0.50 2 d SPGD -3
C41 C 0.1618(12) 0.0326(18) 0.4994(12) 0.108(11) Uiso 0.50 2 d SPGD -3
C42 C 0.2060(14) -0.0208(14) 0.4998(11) 0.108(11) Uiso 0.50 2 d SPGD -3

loop_
_atom_site_aniso_label
_atom_site_aniso_U_11
_atom_site_aniso_U_22
_atom_site_aniso_U_33
_atom_site_aniso_U_23
_atom_site_aniso_U_13
_atom_site_aniso_U_12
Pt0 0.0666(15) 0.0666(15) 0.0666(15) 0.000 0.000 0.000
Pt1 0.0707(18) 0.0681(18) 0.0732(18) -0.0042(14) 0.000 0.000
Pd1 0.0707(18) 0.0681(18) 0.0732(18) -0.0042(14) 0.000 0.000
Pt2 0.089(3) 0.088(3) 0.076(3) 0.000 0.000 0.000
Pd2 0.089(3) 0.088(3) 0.076(3) 0.000 0.000 0.000
Pt3 0.097(2) 0.094(2) 0.092(2) -0.0074(17) 0.000 0.000
Pd3 0.097(2) 0.094(2) 0.092(2) -0.0074(17) 0.000 0.000
Pt4 0.0894(16) 0.0869(17) 0.0823(16) -0.0002(11) -0.0067(11) -0.0022(11)
Pd4 0.0894(16) 0.0869(17) 0.0823(16) -0.0002(11) -0.0067(11) -0.0022(11)
Pt5 0.138(2) 0.117(2) 0.105(2) -0.0242(15) -0.0230(17) -0.0221(17)
Pd5 0.138(2) 0.117(2) 0.105(2) -0.0242(15) -0.0230(17) -0.0221(17)
Pt6 0.133(3) 0.118(3) 0.097(3) 0.000 -0.033(2) 0.000
Pd6 0.133(3) 0.118(3) 0.097(3) 0.000 -0.033(2) 0.000
Pt7 0.140(3) 0.131(2) 0.0808(18) -0.0089(15) -0.0158(15) -0.0038(17)
Pd7 0.140(3) 0.131(2) 0.0808(18) -0.0089(15) -0.0158(15) -0.0038(17)
Pd8 0.168(3) 0.151(3) 0.118(2) -0.022(2) -0.038(2) -0.016(2)
Pd9 0.218(8) 0.185(7) 0.102(5) 0.000 0.000 0.000
Pd10 0.157(2) 0.157(2) 0.157(2) -0.0475(19) -0.0475(19) -0.0475(19)
Pd11 0.168(4) 0.184(5) 0.085(3) 0.000 -0.041(3) 0.000
P1 0.133(6) 0.133(6) 0.133(6) -0.028(6) -0.028(6) -0.028(6)
P2 0.29(3) 0.170(17) 0.124(13) 0.000 -0.055(15) 0.000

loop_
_atom_type_symbol
_atom_type_description
_atom_type_scat_dispersion_real
_atom_type_scat_dispersion_imag
_atom_type_scat_source
C C 0.0033 0.0016 'International Tables Vol C Tables 4.2.6.8 and 6.1.1.4'
H H 0.0000 0.0000 'International Tables Vol C Tables 4.2.6.8 and 6.1.1.4'
O O 0.0106 0.0060 'International Tables Vol C Tables 4.2.6.8 and 6.1.1.4'
P P 0.1023 0.0942 'International Tables Vol C Tables 4.2.6.8 and 6.1.1.4'
Pd Pd -0.9988 1.0072 'International Tables Vol C Tables 4.2.6.8 and 6.1.1.4'
Pt Pt -1.7033 8.3905 'International Tables Vol C Tables 4.2.6.8 and 6.1.1.4'

loop_
_geom_angle_atom_site_label_1
_geom_angle_atom_site_label_2
_geom_angle_atom_site_label_3
_geom_angle
_geom_angle_site_symmetry_1
_geom_angle_site_symmetry_3
Pd1 Pt0 Pt1 0.00(10) 9 9
Pd1 Pt0 Pd1 63.07(11) 9 10
Pt1 Pt0 Pd1 63.07(11) 9 10
Pd1 Pt0 Pt1 63.07(11) 9 10
Pt1 Pt0 Pt1 63.07(11) 9 10
Pd1 Pt0 Pt1 0.00(10) 10 10
Pd1 Pt0 Pd1 63.53(3) 9 26
Pt1 Pt0 Pd1 63.53(3) 9 26
Pd1 Pt0 Pd1 63.53(3) 10 26
Pt1 Pt0 Pd1 63.53(3) 10 26
Pd1 Pt0 Pt1 63.53(3) 9 26
Pt1 Pt0 Pt1 63.53(3) 9 26
Pd1 Pt0 Pt1 63.53(3) 10 26
Pt1 Pt0 Pt1 63.53(3) 10 26
Pd1 Pt0 Pt1 0.00(10) 26 26
Pd1 Pt0 Pd1 116.48(3) 9 29
Pt1 Pt0 Pd1 116.48(3) 9 29
Pd1 Pt0 Pd1 63.53(3) 10 29
Pt1 Pt0 Pd1 63.53(3) 10 29
Pd1 Pt0 Pd1 63.53(3) 26 29
Pt1 Pt0 Pd1 63.53(3) 26 29
Pd1 Pt0 Pt1 116.48(3) 9 29
Pt1 Pt0 Pt1 116.48(3) 9 29
Pd1 Pt0 Pt1 63.53(3) 10 29
Pt1 Pt0 Pt1 63.53(3) 10 29
Pd1 Pt0 Pt1 63.53(3) 26 29
Pt1 Pt0 Pt1 63.53(3) 26 29
Pd1 Pt0 Pt1 0.00(10) 29 29
Pd1 Pt0 Pd1 63.53(3) 9 5
Pt1 Pt0 Pd1 63.53(3) 9 5
Pd1 Pt0 Pd1 116.48(3) 10 5
Pt1 Pt0 Pd1 116.48(3) 10 5
Pd1 Pt0 Pd1 116.47(3) 26 5
Pt1 Pt0 Pd1 116.47(3) 26 5
Pd1 Pt0 Pd1 180.00(10) 29 5
Pt1 Pt0 Pd1 180.00(10) 29 5
Pd1 Pt0 Pt1 63.53(3) 9 5
Pt1 Pt0 Pt1 63.53(3) 9 5
Pd1 Pt0 Pt1 116.48(3) 10 5
Pt1 Pt0 Pt1 116.48(3) 10 5
Pd1 Pt0 Pt1 116.47(3) 26 5
Pt1 Pt0 Pt1 116.47(3) 26 5
Pd1 Pt0 Pt1 180.00(10) 29 5
Pt1 Pt0 Pt1 180.00(10) 29 5
Pd1 Pt0 Pt1 0.00(10) 5 5
Pd1 Pt0 Pd1 116.48(3) 9 30
Pt1 Pt0 Pd1 116.48(3) 9 30
Pd1 Pt0 Pd1 63.53(3) 10 30
Pt1 Pt0 Pd1 63.53(3) 10 30
Pd1 Pt0 Pd1 116.47(3) 26 30
Pt1 Pt0 Pd1 116.47(3) 26 30
Pd1 Pt0 Pd1 63.07(11) 29 30
Pt1 Pt0 Pd1 63.07(11) 29 30
Pd1 Pt0 Pd1 116.93(11) 5 30
Pt1 Pt0 Pd1 116.93(11) 5 30
Pd1 Pt0 Pd1 63.53(3) 9 6
Pt1 Pt0 Pd1 63.53(3) 9 6
Pd1 Pt0 Pd1 116.48(3) 10 6
Pt1 Pt0 Pd1 116.48(3) 10 6
Pd1 Pt0 Pd1 63.53(3) 26 6
Pt1 Pt0 Pd1 63.53(3) 26 6
Pd1 Pt0 Pd1 116.93(11) 29 6
Pt1 Pt0 Pd1 116.93(11) 29 6
Pd1 Pt0 Pd1 63.07(11) 5 6
Pt1 Pt0 Pd1 63.07(11) 5 6
Pd1 Pt0 Pd1 180.00(10) 30 6
Pt0 Pt1 Pt4 117.74(6) . .
Pt0 Pt1 Pd4 117.74(6) . 28
Pt4 Pt1 Pd4 114.93(12) . 28
Pt0 Pt1 Pt4 117.74(6) . 28
Pt4 Pt1 Pt4 114.93(12) . 28
Pd4 Pt1 Pt4 0.00(12) 28 28
Pt0 Pt1 Pt2 118.07(10) . .
Pt4 Pt1 Pt2 62.83(6) . .
Pd4 Pt1 Pt2 62.83(6) 28 .
Pt4 Pt1 Pt2 62.83(6) 28 .
Pt0 Pt1 Pt3 179.86(13) . .
Pt4 Pt1 Pt3 62.30(7) . .
Pd4 Pt1 Pt3 62.30(7) 28 .
Pt4 Pt1 Pt3 62.30(7) 28 .
Pt2 Pt1 Pt3 62.07(9) . .
Pt0 Pt1 Pd4 117.46(9) . 9
Pt4 Pt1 Pd4 62.69(9) . 9
Pd4 Pt1 Pd4 114.64(9) 28 9
Pt4 Pt1 Pd4 114.64(9) 28 9
Pt2 Pt1 Pd4 114.69(9) . 9
Pt3 Pt1 Pd4 62.42(8) . 9
Pt0 Pt1 Pt4 117.46(9) . 9
Pt4 Pt1 Pt4 62.69(9) . 9
Pd4 Pt1 Pt4 114.64(9) 28 9
Pt4 Pt1 Pt4 114.64(9) 28 9
Pt2 Pt1 Pt4 114.69(9) . 9
Pt3 Pt1 Pt4 62.42(8) . 9
Pd4 Pt1 Pt4 0.00(13) 9 9
Pt0 Pt1 Pd4 117.46(9) . 35
Pt4 Pt1 Pd4 114.64(9) . 35
Pd4 Pt1 Pd4 62.69(9) 28 35
Pt4 Pt1 Pd4 62.69(9) 28 35
Pt2 Pt1 Pd4 114.69(9) . 35
Pt3 Pt1 Pd4 62.42(8) . 35
Pd4 Pt1 Pd4 62.58(10) 9 35
Pt4 Pt1 Pd4 62.58(10) 9 35
Pt1 Pt2 Pd1 60.79(13) . 2
Pt1 Pt2 Pt1 60.79(13) . 2
Pd1 Pt2 Pt1 0.00(11) 2 2
Pt1 Pt2 Pt7 106.10(7) . 28
Pd1 Pt2 Pt7 145.61(9) 2 28
Pt1 Pt2 Pt7 145.61(9) 2 28
Pt1 Pt2 Pt7 106.10(7) . .
Pd1 Pt2 Pt7 145.61(9) 2 .
Pt1 Pt2 Pt7 145.61(9) 2 .
Pt7 Pt2 Pt7 66.23(14) 28 .
Pt1 Pt2 Pd7 106.10(7) . 28
Pd1 Pt2 Pd7 145.61(9) 2 28
Pt1 Pt2 Pd7 145.61(9) 2 28
Pt7 Pt2 Pd7 0.0 28 28
Pt7 Pt2 Pd7 66.23(14) . 28
Pt1 Pt2 Pd7 145.61(9) . 27
Pd1 Pt2 Pd7 106.10(7) 2 27
Pt1 Pt2 Pd7 106.10(7) 2 27
Pt7 Pt2 Pd7 100.55(17) 28 27
Pt7 Pt2 Pd7 65.56(14) . 27
Pd7 Pt2 Pd7 100.55(17) 28 27
Pt1 Pt2 Pt7 145.61(9) . 27
Pd1 Pt2 Pt7 106.10(7) 2 27
Pt1 Pt2 Pt7 106.10(7) 2 27
Pt7 Pt2 Pt7 100.55(17) 28 27
Pt7 Pt2 Pt7 65.56(14) . 27
Pd7 Pt2 Pt7 100.55(17) 28 27
Pd7 Pt2 Pt7 0.00(16) 27 27
Pt1 Pt2 Pd7 145.61(9) . 2
Pd1 Pt2 Pd7 106.10(7) 2 2
Pt1 Pt2 Pd7 106.10(7) 2 2
Pt7 Pt2 Pd7 65.56(14) 28 2
Pt7 Pt2 Pd7 100.55(17) . 2
Pd7 Pt2 Pd7 65.56(14) 28 2
Pd7 Pt2 Pd7 66.22(14) 27 2
Pt7 Pt2 Pd7 66.22(14) 27 2
Pt1 Pt2 Pt7 145.61(9) . 2
Pd1 Pt2 Pt7 106.10(7) 2 2
Pt1 Pt2 Pt7 106.10(7) 2 2
Pt7 Pt2 Pt7 65.56(14) 28 2
Pt7 Pt2 Pt7 100.55(17) . 2
Pd7 Pt2 Pt7 65.56(14) 28 2
Pd7 Pt2 Pt7 66.22(14) 27 2
Pt7 Pt2 Pt7 66.22(14) 27 2
Pd7 Pt2 Pt7 0.00(16) 2 2
C1 Pt3 Pt5 80.2(10) . .
C1 Pt3 Pd5 80.2(10) . 28
Pt5 Pt3 Pd5 129.25(18) . 28
C1 Pt3 Pt5 80.2(10) . 28
Pt5 Pt3 Pt5 129.25(18) . 28
Pd5 Pt3 Pt5 0.0 28 28
C1 Pt3 Pt7 54.4(17) . .
Pt5 Pt3 Pt7 67.97(9) . .
Pd5 Pt3 Pt7 129.76(15) 28 .
Pt5 Pt3 Pt7 129.77(15) 28 .
C1 Pt3 Pd7 54.4(17) . 28
Pt5 Pt3 Pd7 129.76(15) . 28
Pd5 Pt3 Pd7 67.97(9) 28 28
Pt5 Pt3 Pd7 67.97(9) 28 28
Pt7 Pt3 Pd7 68.32(15) . 28
C1 Pt3 Pt7 54.4(17) . 28
Pt5 Pt3 Pt7 129.76(15) . 28
Pd5 Pt3 Pt7 67.98(9) 28 28
Pt5 Pt3 Pt7 67.98(10) 28 28
Pt7 Pt3 Pt7 68.32(15) . 28
Pd7 Pt3 Pt7 0.0 28 28
C1 Pt3 Pt6 95(2) . 9
Pt5 Pt3 Pt6 67.82(9) . 9
Pd5 Pt3 Pt6 67.82(9) 28 9
Pt5 Pt3 Pt6 67.82(9) 28 9
Pt7 Pt3 Pt6 129.43(13) . 9
Pd7 Pt3 Pt6 129.43(13) 28 9
Pt7 Pt3 Pt6 129.43(13) 28 9
C1 Pt3 Pd6 95(2) . 9
Pt5 Pt3 Pd6 67.82(9) . 9
Pd5 Pt3 Pd6 67.82(9) 28 9
Pt5 Pt3 Pd6 67.82(9) 28 9
Pt7 Pt3 Pd6 129.43(13) . 9
Pd7 Pt3 Pd6 129.43(13) 28 9
Pt7 Pt3 Pd6 129.43(13) 28 9
Pt6 Pt3 Pd6 0.0 9 9
C1 Pt3 Pt1 157(2) . .
Pt5 Pt3 Pt1 107.93(9) . .
Pd5 Pt3 Pt1 107.93(9) 28 .
Pt5 Pt3 Pt1 107.93(9) 28 .
Pt7 Pt3 Pt1 108.19(12) . .
Pd7 Pt3 Pt1 108.19(12) 28 .
Pt7 Pt3 Pt1 108.19(12) 28 .
Pt6 Pt3 Pt1 107.70(15) 9 .
Pd6 Pt3 Pt1 107.70(15) 9 .
Pt1 Pt4 Pd1 61.26(10) . 5
Pt1 Pt4 Pt1 61.26(10) . 5
Pd1 Pt4 Pt1 0.00(11) 5 5
Pt1 Pt4 Pt6 145.54(11) . .
Pd1 Pt4 Pt6 106.10(10) 5 .
Pt1 Pt4 Pt6 106.10(10) 5 .
Pt1 Pt4 Pd5 146.00(11) . 5
Pd1 Pt4 Pd5 105.90(10) 5 5
Pt1 Pt4 Pd5 105.90(10) 5 5
Pt6 Pt4 Pd5 66.06(10) . 5
Pt1 Pt4 Pt5 146.00(11) . 5
Pd1 Pt4 Pt5 105.90(10) 5 5
Pt1 Pt4 Pt5 105.90(10) 5 5
Pt6 Pt4 Pt5 66.06(10) . 5
Pd5 Pt4 Pt5 0.00(14) 5 5
Pt1 Pt4 Pt5 106.07(10) . .
Pd1 Pt4 Pt5 145.73(10) 5 .
Pt1 Pt4 Pt5 145.73(10) 5 .
Pt6 Pt4 Pt5 100.32(10) . .
Pd5 Pt4 Pt5 65.64(12) 5 .
Pt5 Pt4 Pt5 65.64(12) 5 .
Pt1 Pt4 Pt7 106.12(10) . .
Pd1 Pt4 Pt7 146.04(11) 5 .
Pt1 Pt4 Pt7 146.04(11) 5 .
Pt6 Pt4 Pt7 65.27(11) . .
Pd5 Pt4 Pt7 100.10(11) 5 .
Pt5 Pt4 Pt7 100.10(11) 5 .
Pt5 Pt4 Pt7 65.87(10) . .
C2 Pt5 Pt3 133(3) . .
C2 Pt5 Pd8 88.9(13) . 9
Pt3 Pt5 Pd8 112.56(15) . 9
C2 Pt5 Pd8 48.3(7) . .
Pt3 Pt5 Pd8 112.14(15) . .
Pd8 Pt5 Pd8 132.74(17) 9 .
C2 Pt5 Pd10 50(3) . .
Pt3 Pt5 Pd10 175.77(15) . .
Pd8 Pt5 Pd10 68.33(10) 9 .
Pd8 Pt5 Pd10 68.25(10) . .
C2 Pt5 Pd4 163(3) . 9
Pt3 Pt5 Pd4 62.46(10) . 9
Pd8 Pt5 Pd4 78.41(11) 9 9
Pd8 Pt5 Pd4 137.50(13) . 9
Pd10 Pt5 Pd4 114.22(12) . 9
C2 Pt5 Pt4 163(3) . 9
Pt3 Pt5 Pt4 62.46(10) . 9
Pd8 Pt5 Pt4 78.41(11) 9 9
Pd8 Pt5 Pt4 137.50(13) . 9
Pd10 Pt5 Pt4 114.22(12) . 9
Pd4 Pt5 Pt4 0.00(12) 9 9
C2 Pt5 Pt4 126.5(7) . .
Pt3 Pt5 Pt4 62.22(9) . .
Pd8 Pt5 Pt4 137.65(13) 9 .
Pd8 Pt5 Pt4 78.28(11) . .
Pd10 Pt5 Pt4 114.17(13) . .
Pd4 Pt5 Pt4 61.75(10) 9 .
Pt4 Pt5 Pt4 61.75(10) 9 .
C2 Pt5 Pd5 86(2) . 5
Pt3 Pt5 Pd5 119.38(11) . 5
Pd8 Pt5 Pd5 111.25(12) 9 5
Pd8 Pt5 Pd5 56.18(13) . 5
Pd10 Pt5 Pd5 57.06(7) . 5
Pd4 Pt5 Pd5 88.36(7) 9 5
Pt4 Pt5 Pd5 88.36(7) 9 5
Pt4 Pt5 Pd5 57.16(9) . 5
C2 Pt5 Pt5 86(2) . 5
Pt3 Pt5 Pt5 119.38(11) . 5
Pd8 Pt5 Pt5 111.25(12) 9 5
Pd8 Pt5 Pt5 56.18(13) . 5
Pd10 Pt5 Pt5 57.06(7) . 5
Pd4 Pt5 Pt5 88.36(7) 9 5
Pt4 Pt5 Pt5 88.36(7) 9 5
Pt4 Pt5 Pt5 57.16(9) . 5
Pd5 Pt5 Pt5 0.00(15) 5 5
C3 Pt6 C3 42.8(7) . 27
C3 Pt6 Pd3 130.2(14) . 5
C3 Pt6 Pd3 130.2(14) 27 5
C3 Pt6 Pt3 130.2(14) . 5
C3 Pt6 Pt3 130.2(14) 27 5
Pd3 Pt6 Pt3 0.00(14) 5 5
C3 Pt6 Pd8 90.5(6) . 27
C3 Pt6 Pd8 48.49(9) 27 27
Pd3 Pt6 Pd8 111.61(11) 5 27
Pt3 Pt6 Pd8 111.61(11) 5 27
C3 Pt6 Pd8 48.49(9) . .
C3 Pt6 Pd8 90.5(6) 27 .
Pd3 Pt6 Pd8 111.61(11) 5 .
Pt3 Pt6 Pd8 111.61(11) 5 .
Pd8 Pt6 Pd8 133.89(19) 27 .
C3 Pt6 Pd4 166.3(12) . 27
C3 Pt6 Pd4 126.64(14) 27 27
Pd3 Pt6 Pd4 62.31(10) 5 27
Pt3 Pt6 Pd4 62.31(10) 5 27
Pd8 Pt6 Pd4 78.16(9) 27 27
Pd8 Pt6 Pd4 137.71(14) . 27
C3 Pt6 Pt4 166.3(12) . 27
C3 Pt6 Pt4 126.64(14) 27 27
Pd3 Pt6 Pt4 62.31(10) 5 27
Pt3 Pt6 Pt4 62.31(10) 5 27
Pd8 Pt6 Pt4 78.16(9) 27 27
Pd8 Pt6 Pt4 137.71(14) . 27
Pd4 Pt6 Pt4 0.00(12) 27 27
C3 Pt6 Pt4 126.64(14) . .
C3 Pt6 Pt4 166.3(12) 27 .
Pd3 Pt6 Pt4 62.31(10) 5 .
Pt3 Pt6 Pt4 62.31(10) 5 .
Pd8 Pt6 Pt4 137.71(14) 27 .
Pd8 Pt6 Pt4 78.16(9) . .
Pd4 Pt6 Pt4 61.80(11) 27 .
Pt4 Pt6 Pt4 61.80(11) 27 .
C3 Pt6 Pd11 53.2(14) . .
C3 Pt6 Pd11 53.2(14) 27 .
Pd3 Pt6 Pd11 176.1(2) 5 .
Pt3 Pt6 Pd11 176.1(2) 5 .
Pd8 Pt6 Pd11 69.00(11) 27 .
Pd8 Pt6 Pd11 68.99(11) . .
Pd4 Pt6 Pd11 114.52(16) 27 .
Pt4 Pt6 Pd11 114.52(16) 27 .
Pt4 Pt6 Pd11 114.52(16) . .
C3 Pt6 Pt7 88.3(10) . .
C3 Pt6 Pt7 109.7(14) 27 .
Pd3 Pt6 Pt7 119.85(13) 5 .
Pt3 Pt6 Pt7 119.85(13) 5 .
Pd8 Pt6 Pt7 111.90(17) 27 .
Pd8 Pt6 Pt7 56.56(11) . .
Pd4 Pt6 Pt7 88.79(13) 27 .
Pt4 Pt6 Pt7 88.79(13) 27 .
Pt4 Pt6 Pt7 57.54(9) . .
Pd11 Pt6 Pt7 57.03(12) . .
C4 Pt7 C1 84.7(10) . .
C4 Pt7 Pd9 53.3(6) . .
C1 Pt7 Pd9 88.5(15) . .
C4 Pt7 Pt3 131.9(6) . .
C1 Pt7 Pt3 47.4(7) . .
Pd9 Pt7 Pt3 111.37(14) . .
C4 Pt7 Pd8 86.5(7) . .
C1 Pt7 Pd8 110.8(14) . .
Pd9 Pt7 Pd8 134.37(15) . .
Pt3 Pt7 Pd8 111.88(13) . .
C4 Pt7 Pd11 51.7(6) . .
C1 Pt7 Pd11 136.3(8) . .
Pd9 Pt7 Pd11 68.58(14) . .
Pt3 Pt7 Pd11 175.86(14) . .
Pd8 Pt7 Pd11 69.35(14) . .
C4 Pt7 Pt2 130.7(7) . .
C1 Pt7 Pt2 94.8(9) . .
Pd9 Pt7 Pt2 77.37(16) . .
Pt3 Pt7 Pt2 62.01(9) . .
Pd8 Pt7 Pt2 137.38(14) . .
Pd11 Pt7 Pt2 114.28(12) . .
C4 Pt7 Pt4 163.0(7) . .
C1 Pt7 Pt4 107.3(10) . .
Pd9 Pt7 Pt4 136.75(16) . .
Pt3 Pt7 Pt4 62.11(9) . .
Pd8 Pt7 Pt4 78.01(12) . .
Pd11 Pt7 Pt4 114.89(15) . .
Pt2 Pt7 Pt4 61.70(9) . .
C4 Pt7 Pt6 108.1(7) . .
C1 Pt7 Pt6 160.1(15) . .
Pd9 Pt7 Pt6 111.37(11) . .
Pt3 Pt7 Pt6 119.31(12) . .
Pd8 Pt7 Pt6 56.63(10) . .
Pd11 Pt7 Pt6 57.73(13) . .
Pt2 Pt7 Pt6 88.24(10) . .
Pt4 Pt7 Pt6 57.20(9) . .
C2 Pd8 C3 159.7(8) . .
C2 Pd8 Pd5 95(2) . 5
C3 Pd8 Pd5 95.9(12) . 5
C2 Pd8 Pt5 95(2) . 5
C3 Pd8 Pt5 95.9(12) . 5
Pd5 Pd8 Pt5 0.00(18) 5 5
C2 Pd8 Pt5 48.5(7) . .
C3 Pd8 Pt5 151.72(18) . .
Pd5 Pd8 Pt5 67.44(15) 5 .
Pt5 Pd8 Pt5 67.44(15) 5 .
C2 Pd8 Pt7 98(2) . .
C3 Pd8 Pt7 96.2(11) . .
Pd5 Pd8 Pt7 103.47(13) 5 .
Pt5 Pd8 Pt7 103.47(13) 5 .
Pt5 Pd8 Pt7 67.60(12) . .
C2 Pd8 Pt6 151.7(7) . .
C3 Pd8 Pt6 48.49(9) . .
Pd5 Pd8 Pt6 67.70(13) 5 .
Pt5 Pd8 Pt6 67.70(13) 5 .
Pt5 Pd8 Pt6 103.24(13) . .
Pt7 Pd8 Pt6 66.80(13) . .
C2 Pd8 Pd10 44(3) . .
C3 Pd8 Pd10 133.7(14) . .
Pd5 Pd8 Pd10 56.76(11) 5 .
Pt5 Pd8 Pd10 56.76(11) 5 .
Pt5 Pd8 Pd10 56.71(11) . .
Pt7 Pd8 Pd10 124.31(15) . .
Pt6 Pd8 Pd10 124.46(16) . .
C2 Pd8 Pd11 135(3) . .
C3 Pd8 Pd11 46.5(14) . .
Pd5 Pd8 Pd11 124.23(15) 5 .
Pt5 Pd8 Pd11 124.23(15) 5 .
Pt5 Pd8 Pd11 123.65(17) . .
Pt7 Pd8 Pd11 56.05(12) . .
Pt6 Pd8 Pd11 56.53(12) . .
Pd10 Pd8 Pd11 178.98(15) . .
C4 Pd9 C4 88.5(11) . 28
C4 Pd9 C4 159.5(8) . 2
C4 Pd9 C4 87.9(12) 28 2
C4 Pd9 C4 87.9(12) . 27
C4 Pd9 C4 159.5(8) 28 27
C4 Pd9 C4 88.5(11) 2 27
C4 Pd9 Pt7 96.6(5) . 28
C4 Pd9 Pt7 47.9(4) 28 28
C4 Pd9 Pt7 95.9(5) 2 28
C4 Pd9 Pt7 152.6(5) 27 28
C4 Pd9 Pd7 152.6(5) . 2
C4 Pd9 Pd7 95.9(5) 28 2
C4 Pd9 Pd7 47.9(4) 2 2
C4 Pd9 Pd7 96.6(5) 27 2
Pt7 Pd9 Pd7 67.75(17) 28 2
C4 Pd9 Pt7 152.6(5) . 2
C4 Pd9 Pt7 95.9(5) 28 2
C4 Pd9 Pt7 47.9(4) 2 2
C4 Pd9 Pt7 96.6(5) 27 2
Pt7 Pd9 Pt7 67.75(17) 28 2
Pd7 Pd9 Pt7 0.00(18) 2 2
C4 Pd9 Pd7 95.9(5) . 27
C4 Pd9 Pd7 152.6(5) 28 27
C4 Pd9 Pd7 96.6(5) 2 27
C4 Pd9 Pd7 47.9(4) 27 27
Pt7 Pd9 Pd7 104.7(2) 28 27
Pd7 Pd9 Pd7 68.45(17) 2 27
Pt7 Pd9 Pd7 68.45(17) 2 27
C4 Pd9 Pt7 95.9(5) . 27
C4 Pd9 Pt7 152.6(5) 28 27
C4 Pd9 Pt7 96.6(5) 2 27
C4 Pd9 Pt7 47.9(4) 27 27
Pt7 Pd9 Pt7 104.7(2) 28 27
Pd7 Pd9 Pt7 68.45(17) 2 27
Pt7 Pd9 Pt7 68.45(17) 2 27
Pd7 Pd9 Pt7 0.00(18) 27 27
C4 Pd9 Pd7 96.6(5) . 28
C4 Pd9 Pd7 47.9(4) 28 28
C4 Pd9 Pd7 95.9(5) 2 28
C4 Pd9 Pd7 152.6(5) 27 28
Pt7 Pd9 Pd7 0.0 28 28
Pd7 Pd9 Pd7 67.75(17) 2 28
Pt7 Pd9 Pd7 67.75(17) 2 28
Pd7 Pd9 Pd7 104.7(2) 27 28
Pt7 Pd9 Pd7 104.7(2) 27 28
C4 Pd9 Pt7 47.9(4) . .
C4 Pd9 Pt7 96.6(5) 28 .
C4 Pd9 Pt7 152.6(5) 2 .
C4 Pd9 Pt7 95.9(5) 27 .
Pt7 Pd9 Pt7 68.45(17) 28 .
Pd7 Pd9 Pt7 104.7(2) 2 .
Pt7 Pd9 Pt7 104.7(2) 2 .
Pd7 Pd9 Pt7 67.75(17) 27 .
Pt7 Pd9 Pt7 67.75(17) 27 .
Pd7 Pd9 Pt7 68.45(17) 28 .
C2 Pd10 C2 118.6(3) 9 .
C2 Pd10 C2 118.6(3) 9 5
C2 Pd10 C2 118.6(3) . 5
C2 Pd10 P1 96.9(7) 9 .
C2 Pd10 P1 96.9(7) . .
C2 Pd10 P1 96.9(7) 5 .
C2 Pd10 Pd5 47.2(8) 9 9
C2 Pd10 Pd5 112.6(8) . 9
C2 Pd10 Pd5 90.9(6) 5 9
P1 Pd10 Pd5 141.11(8) . 9
C2 Pd10 Pt5 47.2(8) 9 9
C2 Pd10 Pt5 112.6(8) . 9
C2 Pd10 Pt5 90.9(6) 5 9
P1 Pd10 Pt5 141.11(8) . 9
Pd5 Pd10 Pt5 0.00(14) 9 9
C2 Pd10 Pd5 112.6(8) 9 5
C2 Pd10 Pd5 90.9(6) . 5
C2 Pd10 Pd5 47.2(8) 5 5
P1 Pd10 Pd5 141.11(8) . 5
Pd5 Pd10 Pd5 65.88(13) 9 5
Pt5 Pd10 Pd5 65.88(13) 9 5
C2 Pd10 Pt5 112.6(8) 9 5
C2 Pd10 Pt5 90.9(6) . 5
C2 Pd10 Pt5 47.2(8) 5 5
P1 Pd10 Pt5 141.11(8) . 5
Pd5 Pd10 Pt5 65.88(13) 9 5
Pt5 Pd10 Pt5 65.88(13) 9 5
Pd5 Pd10 Pt5 0.00(14) 5 5
C2 Pd10 Pt5 90.9(6) 9 .
C2 Pd10 Pt5 47.2(8) . .
C2 Pd10 Pt5 112.6(8) 5 .
P1 Pd10 Pt5 141.11(8) . .
Pd5 Pd10 Pt5 65.88(13) 9 .
Pt5 Pd10 Pt5 65.88(13) 9 .
Pd5 Pd10 Pt5 65.88(13) 5 .
Pt5 Pd10 Pt5 65.88(13) 5 .
C2 Pd10 Pd8 41.4(7) 9 9
C2 Pd10 Pd8 78.0(8) . 9
C2 Pd10 Pd8 145.9(6) 5 9
P1 Pd10 Pd8 111.18(10) . 9
Pd5 Pd10 Pd8 55.05(10) 9 9
Pt5 Pd10 Pd8 55.05(10) 9 9
Pd5 Pd10 Pd8 107.72(16) 5 9
Pt5 Pd10 Pd8 107.72(16) 5 9
Pt5 Pd10 Pd8 54.91(10) . 9
C2 Pd10 Pd8 145.9(6) 9 .
C2 Pd10 Pd8 41.4(7) . .
C2 Pd10 Pd8 78.0(8) 5 .
P1 Pd10 Pd8 111.18(10) . .
Pd5 Pd10 Pd8 107.71(16) 9 .
Pt5 Pd10 Pd8 107.71(16) 9 .
Pd5 Pd10 Pd8 54.91(10) 5 .
Pt5 Pd10 Pd8 54.91(10) 5 .
Pt5 Pd10 Pd8 55.05(10) . .
Pd8 Pd10 Pd8 107.71(10) 9 .
C4 Pd11 C4 88.5(12) . 27
C4 Pd11 C3 114.5(6) . .
C4 Pd11 C3 151.2(6) 27 .
C4 Pd11 C3 151.2(6) . 27
C4 Pd11 C3 114.5(6) 27 27
C3 Pd11 C3 38.6(4) . 27
C4 Pd11 P2 98.1(5) . .
C4 Pd11 P2 98.1(5) 27 .
C3 Pd11 P2 95.5(5) . .
C3 Pd11 P2 95.5(5) 27 .
C4 Pd11 Pt7 46.8(3) . .
C4 Pd11 Pt7 94.3(5) 27 .
C3 Pd11 Pt7 90.11(17) . .
C3 Pd11 Pt7 111.2(3) 27 .
P2 Pd11 Pt7 142.5(3) . .
C4 Pd11 Pd7 94.3(5) . 27
C4 Pd11 Pd7 46.8(3) 27 27
C3 Pd11 Pd7 111.2(3) . 27
C3 Pd11 Pd7 90.12(17) 27 27
P2 Pd11 Pd7 142.5(3) . 27
Pt7 Pd11 Pd7 65.84(14) . 27
C4 Pd11 Pt7 94.3(5) . 27
C4 Pd11 Pt7 46.8(3) 27 27
C3 Pd11 Pt7 111.2(3) . 27
C3 Pd11 Pt7 90.12(17) 27 27
P2 Pd11 Pt7 142.5(3) . 27
Pt7 Pd11 Pt7 65.84(14) . 27
Pd7 Pd11 Pt7 0.00(16) 27 27
C4 Pd11 Pt6 110.7(4) . .
C4 Pd11 Pt6 110.7(4) 27 .
C3 Pd11 Pt6 46.5(2) . .
C3 Pd11 Pt6 46.5(2) 27 .
P2 Pd11 Pt6 139.1(6) . .
Pt7 Pd11 Pt6 65.24(12) . .
Pd7 Pd11 Pt6 65.24(12) 27 .
Pt7 Pd11 Pt6 65.24(12) 27 .
C4 Pd11 Pd9 45.8(6) . .
C4 Pd11 Pd9 45.8(6) 27 .
C3 Pd11 Pd9 144.6(2) . .
C3 Pd11 Pd9 144.6(2) 27 .
P2 Pd11 Pd9 114.5(5) . .
Pt7 Pd11 Pd9 54.65(14) . .
Pd7 Pd11 Pd9 54.65(14) 27 .
Pt7 Pd11 Pd9 54.65(14) 27 .
Pt6 Pd11 Pd9 106.49(19) . .
C10 P1 C10 105.7(19) 5 9
C10 P1 C10 105.7(19) 5 .
C10 P1 C10 105.6(19) 9 .
C10 P1 Pd10 113.1(17) 5 .
C10 P1 Pd10 113.1(17) 9 .
C10 P1 Pd10 113.1(17) . .
C26 P2 C32 103.42(14) . .
C26 P2 C26 126(2) . 27
C32 P2 C26 38(2) . 27
C26 P2 C32 38(2) . 27
C32 P2 C32 70(2) . 27
C26 P2 C32 103.41(14) 27 27
C26 P2 C20 69.3(19) . 27
C32 P2 C20 127.5(11) . 27
C26 P2 C20 103.41(14) 27 27
C32 P2 C20 103.42(14) 27 27
C26 P2 C20 103.41(14) . .
C32 P2 C20 103.42(14) . .
C26 P2 C20 69.3(19) 27 .
C32 P2 C20 127.4(11) 27 .
C20 P2 C20 38(2) 27 .
C26 P2 Pd11 115.5(9) . .
C32 P2 Pd11 115.1(9) . .
C26 P2 Pd11 115.5(9) 27 .
C32 P2 Pd11 115.1(9) 27 .
C20 P2 Pd11 114.5(9) 27 .
C20 P2 Pd11 114.5(9) . .
O1 C1 Pt3 124(7) . .
O1 C1 Pt7 134.6(13) . 28
Pt3 C1 Pt7 78.2(14) . 28
O1 C1 Pd7 134.6(13) . 28
Pt3 C1 Pd7 78.2(14) . 28
Pt7 C1 Pd7 0.004(1) 28 28
O1 C1 Pt7 134.6(13) . .
Pt3 C1 Pt7 78.2(14) . .
Pt7 C1 Pt7 85(3) 28 .
Pd7 C1 Pt7 85(3) 28 .
O2 C2 Pd8 112(5) . .
O2 C2 Pt5 130(7) . .
Pd8 C2 Pt5 83.2(9) . .
O2 C2 Pd10 139(6) . .
Pd8 C2 Pd10 95(3) . .
Pt5 C2 Pd10 83(2) . .
O4 C4 Pt7 140(2) . .
O4 C4 Pd11 125(2) . .
Pt7 C4 Pd11 81.5(6) . .
O4 C4 Pd9 125(2) . .
Pt7 C4 Pd9 78.8(6) . .
Pd11 C4 Pd9 88.8(7) . .
O3 C3 Pd8 138.5(3) . .
O3 C3 Pt6 138.5(3) . .
Pd8 C3 Pt6 83.02(14) . .
O3 C3 Pd11 94.9(19) . .
Pd8 C3 Pd11 92.4(15) . .
Pt6 C3 Pd11 80.3(12) . .
C11 C10 C15 120.0 . .
C11 C10 P1 120.39(12) . .
C15 C10 P1 119.57(19) . .
C10 C11 C12 120.0 . .
C11 C12 C13 120.0 . .
C14 C13 C12 120.0 . .
C13 C14 C15 120.0 . .
C14 C15 C10 120.0 . .
C21 C20 C25 120.0 . .
C21 C20 P2 120.37(12) . .
C25 C20 P2 116.7(10) . .
C22 C21 C20 120.0 . .
C21 C22 C23 120.0 . .
C22 C23 C24 120.0 . .
C25 C24 C23 120.0 . .
C24 C25 C20 120.0 . .
C27 C26 C31 120.0 . .
C27 C26 P2 120.2(12) . .
C31 C26 P2 119.8(12) . .
C28 C27 C26 120.0 . .
C29 C28 C27 120.0 . .
C28 C29 C30 120.0 . .
C31 C30 C29 120.0 . .
C30 C31 C26 120.0 . .
C33 C32 C37 120.0 . .
C33 C32 P2 117.7(11) . .
C37 C32 P2 119.3(11) . .
C34 C33 C32 120.0 . .
C33 C34 C35 120.0 . .
C36 C35 C34 120.0 . .
C35 C36 C37 120.0 . .
C36 C37 C32 120.0 . .
O40 C40 C42 125.1 . .
O40 C40 C41 134.4 . .
C42 C40 C41 100.5 . .

loop_
_geom_bond_atom_site_label_1
_geom_bond_atom_site_label_2
_geom_bond_distance
_geom_bond_site_symmetry_2
Pt0 Pd1 2.642(2) 9
Pt0 Pt1 2.642(2) 9
Pt0 Pd1 2.642(2) 10
Pt0 Pt1 2.642(2) 10
Pt0 Pd1 2.642(2) 26
Pt0 Pt1 2.642(2) 26
Pt0 Pd1 2.642(2) 29
Pt0 Pt1 2.642(2) 29
Pt0 Pd1 2.642(2) 5
Pt0 Pt1 2.642(2) 5
Pt0 Pd1 2.642(2) 30
Pt0 Pd1 2.642(2) 6
Pt1 Pt4 2.725(3) .
Pt1 Pd4 2.726(3) 28
Pt1 Pt4 2.726(3) 28
Pt1 Pt2 2.731(4) .
Pt1 Pt3 2.732(4) .
Pt1 Pd4 2.733(3) 9
Pt1 Pt4 2.733(3) 9
Pt1 Pd4 2.733(3) 35
Pt2 Pd1 2.731(4) 2
Pt2 Pt1 2.731(4) 2
Pt2 Pt7 2.771(4) 28
Pt2 Pt7 2.771(4) .
Pt2 Pd7 2.771(4) 28
Pt2 Pd7 2.771(4) 27
Pt2 Pt7 2.771(4) 27
Pt2 Pd7 2.771(4) 2
Pt2 Pt7 2.771(4) 2
Pt3 C1 2.03(2) .
Pt3 Pt5 2.695(3) .
Pt3 Pd5 2.695(3) 28
Pt3 Pt5 2.695(3) 28
Pt3 Pt7 2.696(4) .
Pt3 Pd7 2.696(4) 28
Pt3 Pt7 2.696(4) 28
Pt3 Pt6 2.709(5) 9
Pt3 Pd6 2.709(5) 9
Pt4 Pd1 2.733(3) 5
Pt4 Pt1 2.733(3) 5
Pt4 Pt6 2.765(3) .
Pt4 Pd5 2.766(3) 5
Pt4 Pt5 2.766(3) 5
Pt4 Pt5 2.767(3) .
Pt4 Pt7 2.775(3) .
Pt5 C2 2.04(2) .
Pt5 Pd8 2.698(4) 9
Pt5 Pd8 2.704(4) .
Pt5 Pd10 2.758(4) .
Pt5 Pd4 2.766(3) 9
Pt5 Pt4 2.766(3) 9
Pt5 Pd5 2.999(5) 5
Pt5 Pt5 2.999(5) 5
Pt6 C3 2.048(2) .
Pt6 C3 2.048(2) 27
Pt6 Pd3 2.709(5) 5
Pt6 Pt3 2.709(5) 5
Pt6 Pd8 2.714(4) 27
Pt6 Pd8 2.714(4) .
Pt6 Pd4 2.765(3) 27
Pt6 Pt4 2.765(3) 27
Pt6 Pd11 2.782(6) .
Pt6 Pt7 2.987(5) .
Pt7 C4 2.036(12) .
Pt7 C1 2.24(6) .
Pt7 Pd9 2.691(5) .
Pt7 Pd8 2.712(5) .
Pt7 Pd11 2.760(4) .
Pd8 C2 2.03(2) .
Pd8 C3 2.048(2) .
Pd8 Pd5 2.698(4) 5
Pd8 Pt5 2.698(4) 5
Pd8 Pd10 3.065(4) .
Pd8 Pd11 3.113(5) .
Pd9 C4 2.20(2) .
Pd9 C4 2.20(2) 28
Pd9 C4 2.20(2) 2
Pd9 C4 2.20(2) 27
Pd9 Pt7 2.691(5) 28
Pd9 Pd7 2.691(5) 2
Pd9 Pt7 2.691(5) 2
Pd9 Pd7 2.691(5) 27
Pd9 Pt7 2.691(5) 27
Pd9 Pd7 2.691(5) 28
Pd10 C2 2.13(10) 9
Pd10 C2 2.13(10) .
Pd10 C2 2.13(10) 5
Pd10 P1 2.298(16) .
Pd10 Pd5 2.758(4) 9
Pd10 Pt5 2.758(4) 9
Pd10 Pd5 2.758(4) 5
Pd10 Pt5 2.758(4) 5
Pd10 Pd8 3.065(4) 9
Pd11 C4 2.19(2) .
Pd11 C4 2.19(2) 27
Pd11 C3 2.26(5) .
Pd11 C3 2.26(5) 27
Pd11 P2 2.290(12) .
Pd11 Pd7 2.760(4) 27
Pd11 Pt7 2.760(4) 27
P1 C10 1.8269(12) 5
P1 C10 1.8270(12) 9
P1 C10 1.8271(12) .
P2 C26 1.8270(12) .
P2 C32 1.8271(12) .
P2 C26 1.8271(12) 27
P2 C32 1.8271(12) 27
P2 C20 1.8272(12) 27
P2 C20 1.8272(12) .
O1 C1 1.160(2) .
O2 C2 1.161(2) .
O4 C4 1.161(2) .
C1 Pt7 2.24(6) 28
C1 Pd7 2.24(6) 28
O3 C3 1.1769(19) .
C10 C11 1.3900 .
C10 C15 1.3900 .
C11 C12 1.3900 .
C12 C13 1.3900 .
C13 C14 1.3900 .
C14 C15 1.3900 .
C20 C21 1.3900 .
C20 C25 1.3900 .
C21 C22 1.3900 .
C22 C23 1.3900 .
C23 C24 1.3900 .
C24 C25 1.3900 .
C26 C27 1.3900 .
C26 C31 1.3900 .
C27 C28 1.3900 .
C28 C29 1.3900 .
C29 C30 1.3900 .
C30 C31 1.3900 .
C32 C33 1.3900 .
C32 C37 1.3900 .
C33 C34 1.3900 .
C34 C35 1.3900 .
C35 C36 1.3900 .
C36 C37 1.3900 .
O40 C40 1.2371 .
C40 C42 1.4573 .
C40 C41 1.5038 .

loop_
_geom_torsion_atom_site_label_1
_geom_torsion_atom_site_label_2
_geom_torsion_atom_site_label_3
_geom_torsion_atom_site_label_4
_geom_torsion
_geom_torsion_site_symmetry_1
_geom_torsion_site_symmetry_4
Pd1 Pt0 Pt1 Pt4 -71.96(5) 9 .
Pt1 Pt0 Pt1 Pt4 -71.96(5) 9 .
Pd1 Pt0 Pt1 Pt4 -143.47(17) 10 .
Pt1 Pt0 Pt1 Pt4 -143.47(17) 10 .
Pd1 Pt0 Pt1 Pt4 -107.71(10) 26 .
Pt1 Pt0 Pt1 Pt4 -107.71(10) 26 .
Pd1 Pt0 Pt1 Pt4 -179.92(5) 29 .
Pt1 Pt0 Pt1 Pt4 -179.92(5) 29 .
Pd1 Pt0 Pt1 Pt4 0.08(5) 5 .
Pt1 Pt0 Pt1 Pt4 0.08(5) 5 .
Pd1 Pt0 Pt1 Pt4 144.49(16) 30 .
Pd1 Pt0 Pt1 Pt4 -35.50(16) 6 .
Pd1 Pt0 Pt1 Pd4 143.47(17) 9 28
Pt1 Pt0 Pt1 Pd4 143.47(17) 9 28
Pd1 Pt0 Pt1 Pd4 71.97(5) 10 28
Pt1 Pt0 Pt1 Pd4 71.97(5) 10 28
Pd1 Pt0 Pt1 Pd4 107.72(10) 26 28
Pt1 Pt0 Pt1 Pd4 107.72(10) 26 28
Pd1 Pt0 Pt1 Pd4 35.51(16) 29 28
Pt1 Pt0 Pt1 Pd4 35.51(16) 29 28
Pd1 Pt0 Pt1 Pd4 -144.49(16) 5 28
Pt1 Pt0 Pt1 Pd4 -144.49(16) 5 28
Pd1 Pt0 Pt1 Pd4 -0.08(5) 30 28
Pd1 Pt0 Pt1 Pd4 179.93(5) 6 28
Pd1 Pt0 Pt1 Pt4 143.47(17) 9 28
Pt1 Pt0 Pt1 Pt4 143.47(17) 9 28
Pd1 Pt0 Pt1 Pt4 71.97(5) 10 28
Pt1 Pt0 Pt1 Pt4 71.97(5) 10 28
Pd1 Pt0 Pt1 Pt4 107.72(10) 26 28
Pt1 Pt0 Pt1 Pt4 107.72(10) 26 28
Pd1 Pt0 Pt1 Pt4 35.51(16) 29 28
Pt1 Pt0 Pt1 Pt4 35.51(16) 29 28
Pd1 Pt0 Pt1 Pt4 -144.49(16) 5 28
Pt1 Pt0 Pt1 Pt4 -144.49(16) 5 28
Pd1 Pt0 Pt1 Pt4 -0.08(5) 30 28
Pd1 Pt0 Pt1 Pt4 179.93(5) 6 28
Pd1 Pt0 Pt1 Pt2 -144.25(8) 9 .
Pt1 Pt0 Pt1 Pt2 -144.25(8) 9 .
Pd1 Pt0 Pt1 Pt2 144.25(8) 10 .
Pt1 Pt0 Pt1 Pt2 144.25(8) 10 .
Pd1 Pt0 Pt1 Pt2 180.0 26 .
Pt1 Pt0 Pt1 Pt2 180.0 26 .
Pd1 Pt0 Pt1 Pt2 107.79(6) 29 .
Pt1 Pt0 Pt1 Pt2 107.79(6) 29 .
Pd1 Pt0 Pt1 Pt2 -72.21(6) 5 .
Pt1 Pt0 Pt1 Pt2 -72.21(6) 5 .
Pd1 Pt0 Pt1 Pt2 72.21(6) 30 .
Pd1 Pt0 Pt1 Pt2 -107.79(6) 6 .
Pd1 Pt0 Pt1 Pt3 36(100) 9 .
Pt1 Pt0 Pt1 Pt3 36(100) 9 .
Pd1 Pt0 Pt1 Pt3 -36(100) 10 .
Pt1 Pt0 Pt1 Pt3 -36(100) 10 .
Pd1 Pt0 Pt1 Pt3 0(100) 26 .
Pt1 Pt0 Pt1 Pt3 0(100) 26 .
Pd1 Pt0 Pt1 Pt3 -72(100) 29 .
Pt1 Pt0 Pt1 Pt3 -72(100) 29 .
Pd1 Pt0 Pt1 Pt3 108(100) 5 .
Pt1 Pt0 Pt1 Pt3 108(100) 5 .
Pd1 Pt0 Pt1 Pt3 -108(100) 30 .
Pd1 Pt0 Pt1 Pt3 72(100) 6 .
Pd1 Pt0 Pt1 Pd4 -0.07(5) 9 9
Pt1 Pt0 Pt1 Pd4 -0.07(5) 9 9
Pd1 Pt0 Pt1 Pd4 -71.58(14) 10 9
Pt1 Pt0 Pt1 Pd4 -71.58(14) 10 9
Pd1 Pt0 Pt1 Pd4 -35.83(7) 26 9
Pt1 Pt0 Pt1 Pd4 -35.83(7) 26 9
Pd1 Pt0 Pt1 Pd4 -108.04(5) 29 9
Pt1 Pt0 Pt1 Pd4 -108.04(5) 29 9
Pd1 Pt0 Pt1 Pd4 71.97(5) 5 9
Pt1 Pt0 Pt1 Pd4 71.97(5) 5 9
Pd1 Pt0 Pt1 Pd4 -143.62(13) 30 9
Pd1 Pt0 Pt1 Pd4 36.38(13) 6 9
Pd1 Pt0 Pt1 Pt4 -0.07(5) 9 9
Pt1 Pt0 Pt1 Pt4 -0.07(5) 9 9
Pd1 Pt0 Pt1 Pt4 -71.58(14) 10 9
Pt1 Pt0 Pt1 Pt4 -71.58(14) 10 9
Pd1 Pt0 Pt1 Pt4 -35.83(7) 26 9
Pt1 Pt0 Pt1 Pt4 -35.83(7) 26 9
Pd1 Pt0 Pt1 Pt4 -108.04(5) 29 9
Pt1 Pt0 Pt1 Pt4 -108.04(5) 29 9
Pd1 Pt0 Pt1 Pt4 71.97(5) 5 9
Pt1 Pt0 Pt1 Pt4 71.97(5) 5 9
Pd1 Pt0 Pt1 Pt4 -143.62(13) 30 9
Pd1 Pt0 Pt1 Pt4 36.38(13) 6 9
Pd1 Pt0 Pt1 Pd4 71.58(14) 9 35
Pt1 Pt0 Pt1 Pd4 71.58(14) 9 35
Pd1 Pt0 Pt1 Pd4 0.07(5) 10 35
Pt1 Pt0 Pt1 Pd4 0.07(5) 10 35
Pd1 Pt0 Pt1 Pd4 35.83(7) 26 35
Pt1 Pt0 Pt1 Pd4 35.83(7) 26 35
Pd1 Pt0 Pt1 Pd4 -36.38(13) 29 35
Pt1 Pt0 Pt1 Pd4 -36.38(13) 29 35
Pd1 Pt0 Pt1 Pd4 143.62(13) 5 35
Pt1 Pt0 Pt1 Pd4 143.62(13) 5 35
Pd1 Pt0 Pt1 Pd4 -71.97(5) 30 35
Pd1 Pt0 Pt1 Pd4 108.04(5) 6 35
Pt0 Pt1 Pt2 Pd1 0.0 . 2
Pt4 Pt1 Pt2 Pd1 -108.62(6) . 2
Pd4 Pt1 Pt2 Pd1 108.62(6) 28 2
Pt4 Pt1 Pt2 Pd1 108.62(6) 28 2
Pt3 Pt1 Pt2 Pd1 180.0 . 2
Pd4 Pt1 Pt2 Pd1 -145.14(7) 9 2
Pt4 Pt1 Pt2 Pd1 -145.14(7) 9 2
Pd4 Pt1 Pt2 Pd1 145.14(7) 35 2
Pt0 Pt1 Pt2 Pt1 0.0 . 2
Pt4 Pt1 Pt2 Pt1 -108.62(6) . 2
Pd4 Pt1 Pt2 Pt1 108.62(6) 28 2
Pt4 Pt1 Pt2 Pt1 108.62(6) 28 2
Pt3 Pt1 Pt2 Pt1 180.0 . 2
Pd4 Pt1 Pt2 Pt1 -145.14(7) 9 2
Pt4 Pt1 Pt2 Pt1 -145.14(7) 9 2
Pd4 Pt1 Pt2 Pt1 145.14(7) 35 2
Pt0 Pt1 Pt2 Pt7 -145.35(7) . 28
Pt4 Pt1 Pt2 Pt7 106.04(10) . 28
Pd4 Pt1 Pt2 Pt7 -36.73(9) 28 28
Pt4 Pt1 Pt2 Pt7 -36.73(9) 28 28
Pt3 Pt1 Pt2 Pt7 34.65(7) . 28
Pd4 Pt1 Pt2 Pt7 69.52(9) 9 28
Pt4 Pt1 Pt2 Pt7 69.52(9) 9 28
Pd4 Pt1 Pt2 Pt7 -0.21(11) 35 28
Pt0 Pt1 Pt2 Pt7 145.35(7) . .
Pt4 Pt1 Pt2 Pt7 36.73(9) . .
Pd4 Pt1 Pt2 Pt7 -106.04(10) 28 .
Pt4 Pt1 Pt2 Pt7 -106.04(10) 28 .
Pt3 Pt1 Pt2 Pt7 -34.65(7) . .
Pd4 Pt1 Pt2 Pt7 0.21(11) 9 .
Pt4 Pt1 Pt2 Pt7 0.21(11) 9 .
Pd4 Pt1 Pt2 Pt7 -69.52(9) 35 .
Pt0 Pt1 Pt2 Pd7 -145.35(7) . 28
Pt4 Pt1 Pt2 Pd7 106.04(10) . 28
Pd4 Pt1 Pt2 Pd7 -36.73(9) 28 28
Pt4 Pt1 Pt2 Pd7 -36.73(9) 28 28
Pt3 Pt1 Pt2 Pd7 34.65(7) . 28
Pd4 Pt1 Pt2 Pd7 69.52(9) 9 28
Pt4 Pt1 Pt2 Pd7 69.52(9) 9 28
Pd4 Pt1 Pt2 Pd7 -0.21(11) 35 28
Pt0 Pt1 Pt2 Pd7 75.27(19) . 27
Pt4 Pt1 Pt2 Pd7 -33.35(19) . 27
Pd4 Pt1 Pt2 Pd7 -176.1(2) 28 27
Pt4 Pt1 Pt2 Pd7 -176.1(2) 28 27
Pt3 Pt1 Pt2 Pd7 -104.73(19) . 27
Pd4 Pt1 Pt2 Pd7 -69.9(2) 9 27
Pt4 Pt1 Pt2 Pd7 -69.9(2) 9 27
Pd4 Pt1 Pt2 Pd7 -139.59(17) 35 27
Pt0 Pt1 Pt2 Pt7 75.27(19) . 27
Pt4 Pt1 Pt2 Pt7 -33.35(19) . 27
Pd4 Pt1 Pt2 Pt7 -176.1(2) 28 27
Pt4 Pt1 Pt2 Pt7 -176.1(2) 28 27
Pt3 Pt1 Pt2 Pt7 -104.73(19) . 27
Pd4 Pt1 Pt2 Pt7 -69.9(2) 9 27
Pt4 Pt1 Pt2 Pt7 -69.9(2) 9 27
Pd4 Pt1 Pt2 Pt7 -139.59(17) 35 27
Pt0 Pt1 Pt2 Pd7 -75.27(19) . 2
Pt4 Pt1 Pt2 Pd7 176.1(2) . 2
Pd4 Pt1 Pt2 Pd7 33.35(19) 28 2
Pt4 Pt1 Pt2 Pd7 33.35(19) 28 2
Pt3 Pt1 Pt2 Pd7 104.73(19) . 2
Pd4 Pt1 Pt2 Pd7 139.59(17) 9 2
Pt4 Pt1 Pt2 Pd7 139.59(17) 9 2
Pd4 Pt1 Pt2 Pd7 69.9(2) 35 2
Pt0 Pt1 Pt2 Pt7 -75.27(19) . 2
Pt4 Pt1 Pt2 Pt7 176.1(2) . 2
Pd4 Pt1 Pt2 Pt7 33.35(19) 28 2
Pt4 Pt1 Pt2 Pt7 33.35(19) 28 2
Pt3 Pt1 Pt2 Pt7 104.73(19) . 2
Pd4 Pt1 Pt2 Pt7 139.59(17) 9 2
Pt4 Pt1 Pt2 Pt7 139.59(17) 9 2
Pd4 Pt1 Pt2 Pt7 69.9(2) 35 2
Pt0 Pt1 Pt3 C1 180(100) . .
Pt4 Pt1 Pt3 C1 -72.22(7) . .
Pd4 Pt1 Pt3 C1 72.21(7) 28 .
Pt4 Pt1 Pt3 C1 72.21(7) 28 .
Pt2 Pt1 Pt3 C1 0.000(5) . .
Pd4 Pt1 Pt3 C1 -144.13(6) 9 .
Pt4 Pt1 Pt3 C1 -144.13(6) 9 .
Pd4 Pt1 Pt3 C1 144.13(6) 35 .
Pt0 Pt1 Pt3 Pt5 -72(100) . .
Pt4 Pt1 Pt3 Pt5 36.04(11) . .
Pd4 Pt1 Pt3 Pt5 -179.53(15) 28 .
Pt4 Pt1 Pt3 Pt5 -179.53(15) 28 .
Pt2 Pt1 Pt3 Pt5 108.26(11) . .
Pd4 Pt1 Pt3 Pt5 -35.87(12) 9 .
Pt4 Pt1 Pt3 Pt5 -35.87(12) 9 .
Pd4 Pt1 Pt3 Pt5 -107.61(14) 35 .
Pt0 Pt1 Pt3 Pd5 72(100) . 28
Pt4 Pt1 Pt3 Pd5 179.53(15) . 28
Pd4 Pt1 Pt3 Pd5 -36.05(11) 28 28
Pt4 Pt1 Pt3 Pd5 -36.05(11) 28 28
Pt2 Pt1 Pt3 Pd5 -108.26(11) . 28
Pd4 Pt1 Pt3 Pd5 107.61(14) 9 28
Pt4 Pt1 Pt3 Pd5 107.61(14) 9 28
Pd4 Pt1 Pt3 Pd5 35.87(12) 35 28
Pt0 Pt1 Pt3 Pt5 72(100) . 28
Pt4 Pt1 Pt3 Pt5 179.53(15) . 28
Pd4 Pt1 Pt3 Pt5 -36.05(11) 28 28
Pt4 Pt1 Pt3 Pt5 -36.05(11) 28 28
Pt2 Pt1 Pt3 Pt5 -108.26(11) . 28
Pd4 Pt1 Pt3 Pt5 107.61(14) 9 28
Pt4 Pt1 Pt3 Pt5 107.61(14) 9 28
Pd4 Pt1 Pt3 Pt5 35.87(12) 35 28
Pt0 Pt1 Pt3 Pt7 -144(100) . .
Pt4 Pt1 Pt3 Pt7 -35.98(9) . .
Pd4 Pt1 Pt3 Pt7 108.44(13) 28 .
Pt4 Pt1 Pt3 Pt7 108.44(13) 28 .
Pt2 Pt1 Pt3 Pt7 36.23(9) . .
Pd4 Pt1 Pt3 Pt7 -107.90(10) 9 .
Pt4 Pt1 Pt3 Pt7 -107.90(10) 9 .
Pd4 Pt1 Pt3 Pt7 -179.64(11) 35 .
Pt0 Pt1 Pt3 Pd7 144(100) . 28
Pt4 Pt1 Pt3 Pd7 -108.45(13) . 28
Pd4 Pt1 Pt3 Pd7 35.98(9) 28 28
Pt4 Pt1 Pt3 Pd7 35.98(9) 28 28
Pt2 Pt1 Pt3 Pd7 -36.23(9) . 28
Pd4 Pt1 Pt3 Pd7 179.64(11) 9 28
Pt4 Pt1 Pt3 Pd7 179.64(11) 9 28
Pd4 Pt1 Pt3 Pd7 107.90(10) 35 28
Pt0 Pt1 Pt3 Pt7 144(100) . 28
Pt4 Pt1 Pt3 Pt7 -108.44(12) . 28
Pd4 Pt1 Pt3 Pt7 35.98(9) 28 28
Pt4 Pt1 Pt3 Pt7 35.98(9) 28 28
Pt2 Pt1 Pt3 Pt7 -36.23(9) . 28
Pd4 Pt1 Pt3 Pt7 179.64(11) 9 28
Pt4 Pt1 Pt3 Pt7 179.64(11) 9 28
Pd4 Pt1 Pt3 Pt7 107.90(10) 35 28
Pt0 Pt1 Pt3 Pt6 0(100) . 9
Pt4 Pt1 Pt3 Pt6 107.78(7) . 9
Pd4 Pt1 Pt3 Pt6 -107.79(7) 28 9
Pt4 Pt1 Pt3 Pt6 -107.79(7) 28 9
Pt2 Pt1 Pt3 Pt6 180.0 . 9
Pd4 Pt1 Pt3 Pt6 35.87(6) 9 9
Pt4 Pt1 Pt3 Pt6 35.87(6) 9 9
Pd4 Pt1 Pt3 Pt6 -35.87(6) 35 9
Pt0 Pt1 Pt3 Pd6 0(100) . 9
Pt4 Pt1 Pt3 Pd6 107.78(7) . 9
Pd4 Pt1 Pt3 Pd6 -107.79(7) 28 9
Pt4 Pt1 Pt3 Pd6 -107.79(7) 28 9
Pt2 Pt1 Pt3 Pd6 180.0 . 9
Pd4 Pt1 Pt3 Pd6 35.87(6) 9 9
Pt4 Pt1 Pt3 Pd6 35.87(6) 9 9
Pd4 Pt1 Pt3 Pd6 -35.87(6) 35 9
Pt0 Pt1 Pt4 Pd1 -0.08(5) . 5
Pd4 Pt1 Pt4 Pd1 145.46(15) 28 5
Pt4 Pt1 Pt4 Pd1 145.46(15) 28 5
Pt2 Pt1 Pt4 Pd1 109.05(11) . 5
Pt3 Pt1 Pt4 Pd1 -179.93(13) . 5
Pd4 Pt1 Pt4 Pd1 -108.43(10) 9 5
Pt4 Pt1 Pt4 Pd1 -108.43(10) 9 5
Pd4 Pt1 Pt4 Pd1 -144.62(15) 35 5
Pt0 Pt1 Pt4 Pt1 -0.08(5) . 5
Pd4 Pt1 Pt4 Pt1 145.46(15) 28 5
Pt4 Pt1 Pt4 Pt1 145.46(15) 28 5
Pt2 Pt1 Pt4 Pt1 109.05(11) . 5
Pt3 Pt1 Pt4 Pt1 -179.93(13) . 5
Pd4 Pt1 Pt4 Pt1 -108.43(10) 9 5
Pt4 Pt1 Pt4 Pt1 -108.43(10) 9 5
Pd4 Pt1 Pt4 Pt1 -144.62(15) 35 5
Pt0 Pt1 Pt4 Pt6 -76.2(2) . .
Pd4 Pt1 Pt4 Pt6 69.3(3) 28 .
Pt4 Pt1 Pt4 Pt6 69.3(3) 28 .
Pt2 Pt1 Pt4 Pt6 32.9(2) . .
Pt3 Pt1 Pt4 Pt6 104.0(2) . .
Pd4 Pt1 Pt4 Pt6 175.5(2) 9 .
Pt4 Pt1 Pt4 Pt6 175.5(2) 9 .
Pd4 Pt1 Pt4 Pt6 139.3(2) 35 .
Pt0 Pt1 Pt4 Pd5 75.2(2) . 5
Pd4 Pt1 Pt4 Pd5 -139.27(16) 28 5
Pt4 Pt1 Pt4 Pd5 -139.27(16) 28 5
Pt2 Pt1 Pt4 Pd5 -175.7(2) . 5
Pt3 Pt1 Pt4 Pd5 -104.7(2) . 5
Pd4 Pt1 Pt4 Pd5 -33.16(17) 9 5
Pt4 Pt1 Pt4 Pd5 -33.16(17) 9 5
Pd4 Pt1 Pt4 Pd5 -69.3(2) 35 5
Pt0 Pt1 Pt4 Pt5 75.2(2) . 5
Pd4 Pt1 Pt4 Pt5 -139.27(16) 28 5
Pt4 Pt1 Pt4 Pt5 -139.27(16) 28 5
Pt2 Pt1 Pt4 Pt5 -175.7(2) . 5
Pt3 Pt1 Pt4 Pt5 -104.7(2) . 5
Pd4 Pt1 Pt4 Pt5 -33.16(17) 9 5
Pt4 Pt1 Pt4 Pt5 -33.16(17) 9 5
Pd4 Pt1 Pt4 Pt5 -69.3(2) 35 5
Pt0 Pt1 Pt4 Pt5 145.29(11) . .
Pd4 Pt1 Pt4 Pt5 -69.17(14) 28 .
Pt4 Pt1 Pt4 Pt5 -69.17(14) 28 .
Pt2 Pt1 Pt4 Pt5 -105.59(11) . .
Pt3 Pt1 Pt4 Pt5 -34.56(11) . .
Pd4 Pt1 Pt4 Pt5 36.93(10) 9 .
Pt4 Pt1 Pt4 Pt5 36.93(10) 9 .
Pd4 Pt1 Pt4 Pt5 0.75(12) 35 .
Pt0 Pt1 Pt4 Pt7 -145.79(11) . .
Pd4 Pt1 Pt4 Pt7 -0.25(16) 28 .
Pt4 Pt1 Pt4 Pt7 -0.25(16) 28 .
Pt2 Pt1 Pt4 Pt7 -36.66(10) . .
Pt3 Pt1 Pt4 Pt7 34.36(11) . .
Pd4 Pt1 Pt4 Pt7 105.86(12) 9 .
Pt4 Pt1 Pt4 Pt7 105.86(12) 9 .
Pd4 Pt1 Pt4 Pt7 69.67(11) 35 .
C1 Pt3 Pt5 C2 8(2) . .
Pd5 Pt3 Pt5 C2 76.3(11) 28 .
Pt5 Pt3 Pt5 C2 76.3(11) 28 .
Pt7 Pt3 Pt5 C2 -47.8(11) . .
Pd7 Pt3 Pt5 C2 -16.6(11) 28 .
Pt7 Pt3 Pt5 C2 -16.6(11) 28 .
Pt6 Pt3 Pt5 C2 107.0(11) 9 .
Pd6 Pt3 Pt5 C2 107.0(11) 9 .
Pt1 Pt3 Pt5 C2 -150.7(11) . .
C1 Pt3 Pt5 Pd8 -104(2) . 9
Pd5 Pt3 Pt5 Pd8 -35.2(3) 28 9
Pt5 Pt3 Pt5 Pd8 -35.2(3) 28 9
Pt7 Pt3 Pt5 Pd8 -159.26(15) . 9
Pd7 Pt3 Pt5 Pd8 -128.03(18) 28 9
Pt7 Pt3 Pt5 Pd8 -128.03(18) 28 9
Pt6 Pt3 Pt5 Pd8 -4.46(15) 9 9
Pd6 Pt3 Pt5 Pd8 -4.46(15) 9 9
Pt1 Pt3 Pt5 Pd8 97.85(16) . 9
C1 Pt3 Pt5 Pd8 60(2) . .
Pd5 Pt3 Pt5 Pd8 129.07(19) 28 .
Pt5 Pt3 Pt5 Pd8 129.07(19) 28 .
Pt7 Pt3 Pt5 Pd8 4.98(14) . .
Pd7 Pt3 Pt5 Pd8 36.2(2) 28 .
Pt7 Pt3 Pt5 Pd8 36.2(2) 28 .
Pt6 Pt3 Pt5 Pd8 159.79(16) 9 .
Pd6 Pt3 Pt5 Pd8 159.79(16) 9 .
Pt1 Pt3 Pt5 Pd8 -97.90(16) . .
C1 Pt3 Pt5 Pd10 155(3) . .
Pd5 Pt3 Pt5 Pd10 -136.5(19) 28 .
Pt5 Pt3 Pt5 Pd10 -136.5(19) 28 .
Pt7 Pt3 Pt5 Pd10 99(2) . .
Pd7 Pt3 Pt5 Pd10 131(2) 28 .
Pt7 Pt3 Pt5 Pd10 131(2) 28 .
Pt6 Pt3 Pt5 Pd10 -106(2) 9 .
Pd6 Pt3 Pt5 Pd10 -106(2) 9 .
Pt1 Pt3 Pt5 Pd10 -3(2) . .
C1 Pt3 Pt5 Pd4 -166(2) . 9
Pd5 Pt3 Pt5 Pd4 -97.7(2) 28 9
Pt5 Pt3 Pt5 Pd4 -97.7(2) 28 9
Pt7 Pt3 Pt5 Pd4 138.26(12) . 9
Pd7 Pt3 Pt5 Pd4 169.49(19) 28 9
Pt7 Pt3 Pt5 Pd4 169.49(19) 28 9
Pt6 Pt3 Pt5 Pd4 -66.94(11) 9 9
Pd6 Pt3 Pt5 Pd4 -66.94(11) 9 9
Pt1 Pt3 Pt5 Pd4 35.37(12) . 9
C1 Pt3 Pt5 Pt4 -166(2) . 9
Pd5 Pt3 Pt5 Pt4 -97.7(2) 28 9
Pt5 Pt3 Pt5 Pt4 -97.7(2) 28 9
Pt7 Pt3 Pt5 Pt4 138.26(12) . 9
Pd7 Pt3 Pt5 Pt4 169.49(19) 28 9
Pt7 Pt3 Pt5 Pt4 169.49(19) 28 9
Pt6 Pt3 Pt5 Pt4 -66.94(11) 9 9
Pd6 Pt3 Pt5 Pt4 -66.94(11) 9 9
Pt1 Pt3 Pt5 Pt4 35.37(12) . 9
C1 Pt3 Pt5 Pt4 123(2) . .
Pd5 Pt3 Pt5 Pt4 -168.5(2) 28 .
Pt5 Pt3 Pt5 Pt4 -168.5(2) 28 .
Pt7 Pt3 Pt5 Pt4 67.45(10) . .
Pd7 Pt3 Pt5 Pt4 98.68(18) 28 .
Pt7 Pt3 Pt5 Pt4 98.68(18) 28 .
Pt6 Pt3 Pt5 Pt4 -137.75(14) 9 .
Pd6 Pt3 Pt5 Pt4 -137.75(14) 9 .
Pt1 Pt3 Pt5 Pt4 -35.44(11) . .
C1 Pt3 Pt5 Pd5 123(2) . 5
Pd5 Pt3 Pt5 Pd5 -168.35(14) 28 5
Pt5 Pt3 Pt5 Pd5 -168.35(14) 28 5
Pt7 Pt3 Pt5 Pd5 67.56(18) . 5
Pd7 Pt3 Pt5 Pd5 98.79(19) 28 5
Pt7 Pt3 Pt5 Pd5 98.79(19) 28 5
Pt6 Pt3 Pt5 Pd5 -137.63(18) 9 5
Pd6 Pt3 Pt5 Pd5 -137.63(18) 9 5
Pt1 Pt3 Pt5 Pd5 -35.3(2) . 5
C1 Pt3 Pt5 Pt5 123(2) . 5
Pd5 Pt3 Pt5 Pt5 -168.35(14) 28 5
Pt5 Pt3 Pt5 Pt5 -168.35(14) 28 5
Pt7 Pt3 Pt5 Pt5 67.56(18) . 5
Pd7 Pt3 Pt5 Pt5 98.79(19) 28 5
Pt7 Pt3 Pt5 Pt5 98.79(19) 28 5
Pt6 Pt3 Pt5 Pt5 -137.63(18) 9 5
Pd6 Pt3 Pt5 Pt5 -137.63(18) 9 5
Pt1 Pt3 Pt5 Pt5 -35.3(2) . 5
Pt1 Pt4 Pt5 C2 160(3) . .
Pd1 Pt4 Pt5 C2 -137(3) 5 .
Pt1 Pt4 Pt5 C2 -137(3) 5 .
Pt6 Pt4 Pt5 C2 3(3) . .
Pd5 Pt4 Pt5 C2 -55(3) 5 .
Pt5 Pt4 Pt5 C2 -55(3) 5 .
Pt7 Pt4 Pt5 C2 60(3) . .
Pt1 Pt4 Pt5 Pt3 35.14(11) . .
Pd1 Pt4 Pt5 Pt3 97.4(2) 5 .
Pt1 Pt4 Pt5 Pt3 97.4(2) 5 .
Pt6 Pt4 Pt5 Pt3 -122.47(14) . .
Pd5 Pt4 Pt5 Pt3 179.88(15) 5 .
Pt5 Pt4 Pt5 Pt3 179.88(15) 5 .
Pt7 Pt4 Pt5 Pt3 -65.67(11) . .
Pt1 Pt4 Pt5 Pd8 -58.6(2) . 9
Pd1 Pt4 Pt5 Pd8 3.6(3) 5 9
Pt1 Pt4 Pt5 Pd8 3.6(3) 5 9
Pt6 Pt4 Pt5 Pd8 143.8(2) . 9
Pd5 Pt4 Pt5 Pd8 86.11(19) 5 9
Pt5 Pt4 Pt5 Pd8 86.11(19) 5 9
Pt7 Pt4 Pt5 Pd8 -159.4(2) . 9
Pt1 Pt4 Pt5 Pd8 158.12(12) . .
Pd1 Pt4 Pt5 Pd8 -139.6(2) 5 .
Pt1 Pt4 Pt5 Pd8 -139.6(2) 5 .
Pt6 Pt4 Pt5 Pd8 0.51(15) . .
Pd5 Pt4 Pt5 Pd8 -57.13(13) 5 .
Pt5 Pt4 Pt5 Pd8 -57.13(13) 5 .
Pt7 Pt4 Pt5 Pd8 57.31(12) . .
Pt1 Pt4 Pt5 Pd10 -142.41(11) . .
Pd1 Pt4 Pt5 Pd10 -80.2(2) 5 .
Pt1 Pt4 Pt5 Pd10 -80.2(2) 5 .
Pt6 Pt4 Pt5 Pd10 59.98(15) . .
Pd5 Pt4 Pt5 Pd10 2.33(9) 5 .
Pt5 Pt4 Pt5 Pd10 2.33(9) 5 .
Pt7 Pt4 Pt5 Pd10 116.78(13) . .
Pt1 Pt4 Pt5 Pd4 -36.79(9) . 9
Pd1 Pt4 Pt5 Pd4 25.45(19) 5 9
Pt1 Pt4 Pt5 Pd4 25.45(19) 5 9
Pt6 Pt4 Pt5 Pd4 165.60(13) . 9
Pd5 Pt4 Pt5 Pd4 107.95(10) 5 9
Pt5 Pt4 Pt5 Pd4 107.95(10) 5 9
Pt7 Pt4 Pt5 Pd4 -137.60(12) . 9
Pt1 Pt4 Pt5 Pt4 -36.79(9) . 9
Pd1 Pt4 Pt5 Pt4 25.45(19) 5 9
Pt1 Pt4 Pt5 Pt4 25.45(19) 5 9
Pt6 Pt4 Pt5 Pt4 165.60(13) . 9
Pd5 Pt4 Pt5 Pt4 107.95(10) 5 9
Pt5 Pt4 Pt5 Pt4 107.95(10) 5 9
Pt7 Pt4 Pt5 Pt4 -137.60(12) . 9
Pt1 Pt4 Pt5 Pd5 -144.75(12) . 5
Pd1 Pt4 Pt5 Pd5 -82.5(2) 5 5
Pt1 Pt4 Pt5 Pd5 -82.5(2) 5 5
Pt6 Pt4 Pt5 Pd5 57.65(13) . 5
Pt5 Pt4 Pt5 Pd5 0.0 5 5
Pt7 Pt4 Pt5 Pd5 114.45(13) . 5
Pt1 Pt4 Pt5 Pt5 -144.75(12) . 5
Pd1 Pt4 Pt5 Pt5 -82.5(2) 5 5
Pt1 Pt4 Pt5 Pt5 -82.5(2) 5 5
Pt6 Pt4 Pt5 Pt5 57.65(13) . 5
Pd5 Pt4 Pt5 Pt5 0.0 5 5
Pt7 Pt4 Pt5 Pt5 114.45(13) . 5
Pt1 Pt4 Pt6 C3 -141.3(18) . .
Pd1 Pt4 Pt6 C3 156.3(18) 5 .
Pt1 Pt4 Pt6 C3 156.3(18) 5 .
Pd5 Pt4 Pt6 C3 55.7(18) 5 .
Pt5 Pt4 Pt6 C3 55.7(18) 5 .
Pt5 Pt4 Pt6 C3 -1.7(18) . .
Pt7 Pt4 Pt6 C3 -58.9(18) . .
Pt1 Pt4 Pt6 C3 -105(3) . 27
Pd1 Pt4 Pt6 C3 -168(3) 5 27
Pt1 Pt4 Pt6 C3 -168(3) 5 27
Pd5 Pt4 Pt6 C3 92(3) 5 27
Pt5 Pt4 Pt6 C3 92(3) 5 27
Pt5 Pt4 Pt6 C3 34(3) . 27
Pt7 Pt4 Pt6 C3 -23(3) . 27
Pt1 Pt4 Pt6 Pd3 97.5(2) . 5
Pd1 Pt4 Pt6 Pd3 35.09(10) 5 5
Pt1 Pt4 Pt6 Pd3 35.09(10) 5 5
Pd5 Pt4 Pt6 Pd3 -65.51(10) 5 5
Pt5 Pt4 Pt6 Pd3 -65.51(10) 5 5
Pt5 Pt4 Pt6 Pd3 -122.86(10) . 5
Pt7 Pt4 Pt6 Pd3 179.93(11) . 5
Pt1 Pt4 Pt6 Pt3 97.5(2) . 5
Pd1 Pt4 Pt6 Pt3 35.09(10) 5 5
Pt1 Pt4 Pt6 Pt3 35.09(10) 5 5
Pd5 Pt4 Pt6 Pt3 -65.51(10) 5 5
Pt5 Pt4 Pt6 Pt3 -65.51(10) 5 5
Pt5 Pt4 Pt6 Pt3 -122.86(10) . 5
Pt7 Pt4 Pt6 Pt3 179.93(11) . 5
Pt1 Pt4 Pt6 Pd8 5.1(4) . 27
Pd1 Pt4 Pt6 Pd8 -57.3(3) 5 27
Pt1 Pt4 Pt6 Pd8 -57.3(3) 5 27
Pd5 Pt4 Pt6 Pd8 -157.9(3) 5 27
Pt5 Pt4 Pt6 Pd8 -157.9(3) 5 27
Pt5 Pt4 Pt6 Pd8 144.8(2) . 27
Pt7 Pt4 Pt6 Pd8 87.6(3) . 27
Pt1 Pt4 Pt6 Pd8 -140.20(19) . .
Pd1 Pt4 Pt6 Pd8 157.43(13) 5 .
Pt1 Pt4 Pt6 Pd8 157.43(13) 5 .
Pd5 Pt4 Pt6 Pd8 56.84(11) 5 .
Pt5 Pt4 Pt6 Pd8 56.84(11) 5 .
Pt5 Pt4 Pt6 Pd8 -0.51(15) . .
Pt7 Pt4 Pt6 Pd8 -57.73(12) . .
Pt1 Pt4 Pt6 Pd4 25.8(2) . 27
Pd1 Pt4 Pt6 Pd4 -36.61(12) 5 27
Pt1 Pt4 Pt6 Pd4 -36.61(12) 5 27
Pd5 Pt4 Pt6 Pd4 -137.20(11) 5 27
Pt5 Pt4 Pt6 Pd4 -137.20(11) 5 27
Pt5 Pt4 Pt6 Pd4 165.45(8) . 27
Pt7 Pt4 Pt6 Pd4 108.23(10) . 27
Pt1 Pt4 Pt6 Pt4 25.8(2) . 27
Pd1 Pt4 Pt6 Pt4 -36.61(12) 5 27
Pt1 Pt4 Pt6 Pt4 -36.61(12) 5 27
Pd5 Pt4 Pt6 Pt4 -137.20(11) 5 27
Pt5 Pt4 Pt6 Pt4 -137.20(11) 5 27
Pt5 Pt4 Pt6 Pt4 165.45(8) . 27
Pt7 Pt4 Pt6 Pt4 108.23(10) . 27
Pt1 Pt4 Pt6 Pd11 -80.1(2) . .
Pd1 Pt4 Pt6 Pd11 -142.45(10) 5 .
Pt1 Pt4 Pt6 Pd11 -142.45(10) 5 .
Pd5 Pt4 Pt6 Pd11 116.96(11) 5 .
Pt5 Pt4 Pt6 Pd11 116.96(11) 5 .
Pt5 Pt4 Pt6 Pd11 59.61(13) . .
Pt7 Pt4 Pt6 Pd11 2.39(11) . .
Pt1 Pt4 Pt6 Pt7 -82.5(2) . .
Pd1 Pt4 Pt6 Pt7 -144.84(12) 5 .
Pt1 Pt4 Pt6 Pt7 -144.84(12) 5 .
Pd5 Pt4 Pt6 Pt7 114.57(11) 5 .
Pt5 Pt4 Pt6 Pt7 114.57(11) 5 .
Pt5 Pt4 Pt6 Pt7 57.22(11) . .
C1 Pt3 Pt7 C4 7(2) . .
Pt5 Pt3 Pt7 C4 100.8(9) . .
Pd5 Pt3 Pt7 C4 -22.6(9) 28 .
Pt5 Pt3 Pt7 C4 -22.6(9) 28 .
Pd7 Pt3 Pt7 C4 -53.8(9) 28 .
Pt7 Pt3 Pt7 C4 -53.8(9) 28 .
Pt6 Pt3 Pt7 C4 70.1(9) 9 .
Pd6 Pt3 Pt7 C4 70.1(9) 9 .
Pt1 Pt3 Pt7 C4 -156.7(9) . .
Pt5 Pt3 Pt7 C1 94(2) . .
Pd5 Pt3 Pt7 C1 -30(2) 28 .
Pt5 Pt3 Pt7 C1 -30(2) 28 .
Pd7 Pt3 Pt7 C1 -61(2) 28 .
Pt7 Pt3 Pt7 C1 -61(2) 28 .
Pt6 Pt3 Pt7 C1 63(2) 9 .
Pd6 Pt3 Pt7 C1 63(2) 9 .
Pt1 Pt3 Pt7 C1 -164(2) . .
C1 Pt3 Pt7 Pd9 66(2) . .
Pt5 Pt3 Pt7 Pd9 160.12(15) . .
Pd5 Pt3 Pt7 Pd9 36.7(2) 28 .
Pt5 Pt3 Pt7 Pd9 36.7(2) 28 .
Pd7 Pt3 Pt7 Pd9 5.52(17) 28 .
Pt7 Pt3 Pt7 Pd9 5.52(17) 28 .
Pt6 Pt3 Pt7 Pd9 129.44(17) 9 .
Pd6 Pt3 Pt7 Pd9 129.44(17) 9 .
Pt1 Pt3 Pt7 Pd9 -97.36(14) . .
C1 Pt3 Pt7 Pd8 -99(2) . .
Pt5 Pt3 Pt7 Pd8 -4.96(14) . .
Pd5 Pt3 Pt7 Pd8 -128.41(18) 28 .
Pt5 Pt3 Pt7 Pd8 -128.41(18) 28 .
Pd7 Pt3 Pt7 Pd8 -159.56(10) 28 .
Pt7 Pt3 Pt7 Pd8 -159.56(10) 28 .
Pt6 Pt3 Pt7 Pd8 -35.6(2) 9 .
Pd6 Pt3 Pt7 Pd8 -35.6(2) 9 .
Pt1 Pt3 Pt7 Pd8 97.56(14) . .
C1 Pt3 Pt7 Pd11 155(3) . .
Pt5 Pt3 Pt7 Pd11 -111(2) . .
Pd5 Pt3 Pt7 Pd11 125(2) 28 .
Pt5 Pt3 Pt7 Pd11 125(2) 28 .
Pd7 Pt3 Pt7 Pd11 94(2) 28 .
Pt7 Pt3 Pt7 Pd11 94(2) 28 .
Pt6 Pt3 Pt7 Pd11 -142(2) 9 .
Pd6 Pt3 Pt7 Pd11 -142(2) 9 .
Pt1 Pt3 Pt7 Pd11 -9(2) . .
C1 Pt3 Pt7 Pt2 128(2) . .
Pt5 Pt3 Pt7 Pt2 -138.17(12) . .
Pd5 Pt3 Pt7 Pt2 98.38(17) 28 .
Pt5 Pt3 Pt7 Pt2 98.38(17) 28 .
Pd7 Pt3 Pt7 Pt2 67.23(9) 28 .
Pt7 Pt3 Pt7 Pt2 67.23(9) 28 .
Pt6 Pt3 Pt7 Pt2 -168.85(17) 9 .
Pd6 Pt3 Pt7 Pt2 -168.85(17) 9 .
Pt1 Pt3 Pt7 Pt2 -35.65(10) . .
C1 Pt3 Pt7 Pt4 -161(2) . .
Pt5 Pt3 Pt7 Pt4 -67.20(9) . .
Pd5 Pt3 Pt7 Pt4 169.34(19) 28 .
Pt5 Pt3 Pt7 Pt4 169.34(19) 28 .
Pd7 Pt3 Pt7 Pt4 138.20(9) 28 .
Pt7 Pt3 Pt7 Pt4 138.20(9) 28 .
Pt6 Pt3 Pt7 Pt4 -97.89(14) 9 .
Pd6 Pt3 Pt7 Pt4 -97.89(14) 9 .
Pt1 Pt3 Pt7 Pt4 35.31(9) . .
C1 Pt3 Pt7 Pt6 -162(2) . .
Pt5 Pt3 Pt7 Pt6 -67.94(14) . .
Pd5 Pt3 Pt7 Pt6 168.61(15) 28 .
Pt5 Pt3 Pt7 Pt6 168.60(15) 28 .
Pd7 Pt3 Pt7 Pt6 137.46(9) 28 .
Pt7 Pt3 Pt7 Pt6 137.46(9) 28 .
Pt6 Pt3 Pt7 Pt6 -98.62(16) 9 .
Pd6 Pt3 Pt7 Pt6 -98.62(16) 9 .
Pt1 Pt3 Pt7 Pt6 34.57(15) . .
Pt1 Pt2 Pt7 C4 157.9(8) . .
Pd1 Pt2 Pt7 C4 -140.7(8) 2 .
Pt1 Pt2 Pt7 C4 -140.7(8) 2 .
Pt7 Pt2 Pt7 C4 57.0(8) 28 .
Pd7 Pt2 Pt7 C4 57.0(8) 28 .
Pd7 Pt2 Pt7 C4 -57.8(8) 27 .
Pt7 Pt2 Pt7 C4 -57.8(8) 27 .
Pd7 Pt2 Pt7 C4 -0.2(8) 2 .
Pt7 Pt2 Pt7 C4 -0.2(8) 2 .
Pt1 Pt2 Pt7 C1 70.7(14) . .
Pd1 Pt2 Pt7 C1 132.2(15) 2 .
Pt1 Pt2 Pt7 C1 132.2(15) 2 .
Pt7 Pt2 Pt7 C1 -30.2(14) 28 .
Pd7 Pt2 Pt7 C1 -30.2(14) 28 .
Pd7 Pt2 Pt7 C1 -145.0(14) 27 .
Pt7 Pt2 Pt7 C1 -145.0(14) 27 .
Pd7 Pt2 Pt7 C1 -87.4(14) 2 .
Pt7 Pt2 Pt7 C1 -87.4(14) 2 .
Pt1 Pt2 Pt7 Pd9 158.03(6) . .
Pd1 Pt2 Pt7 Pd9 -140.49(17) 2 .
Pt1 Pt2 Pt7 Pd9 -140.49(17) 2 .
Pt7 Pt2 Pt7 Pd9 57.18(8) 28 .
Pd7 Pt2 Pt7 Pd9 57.18(8) 28 .
Pd7 Pt2 Pt7 Pd9 -57.65(9) 27 .
Pt7 Pt2 Pt7 Pd9 -57.65(9) 27 .
Pd7 Pt2 Pt7 Pd9 0.0 2 .
Pt7 Pt2 Pt7 Pd9 0.0 2 .
Pt1 Pt2 Pt7 Pt3 35.22(8) . .
Pd1 Pt2 Pt7 Pt3 96.7(2) 2 .
Pt1 Pt2 Pt7 Pt3 96.7(2) 2 .
Pt7 Pt2 Pt7 Pt3 -65.64(8) 28 .
Pd7 Pt2 Pt7 Pt3 -65.64(8) 28 .
Pd7 Pt2 Pt7 Pt3 179.53(9) 27 .
Pt7 Pt2 Pt7 Pt3 179.53(9) 27 .
Pd7 Pt2 Pt7 Pt3 -122.82(10) 2 .
Pt7 Pt2 Pt7 Pt3 -122.82(10) 2 .
Pt1 Pt2 Pt7 Pd8 -57.4(2) . .
Pd1 Pt2 Pt7 Pd8 4.1(3) 2 .
Pt1 Pt2 Pt7 Pd8 4.1(3) 2 .
Pt7 Pt2 Pt7 Pd8 -158.25(16) 28 .
Pd7 Pt2 Pt7 Pd8 -158.25(16) 28 .
Pd7 Pt2 Pt7 Pd8 86.9(2) 27 .
Pt7 Pt2 Pt7 Pd8 86.9(2) 27 .
Pd7 Pt2 Pt7 Pd8 144.6(2) 2 .
Pt7 Pt2 Pt7 Pd8 144.6(2) 2 .
Pt1 Pt2 Pt7 Pd11 -142.74(15) . .
Pd1 Pt2 Pt7 Pd11 -81.3(3) 2 .
Pt1 Pt2 Pt7 Pd11 -81.3(3) 2 .
Pt7 Pt2 Pt7 Pd11 116.40(15) 28 .
Pd7 Pt2 Pt7 Pd11 116.40(15) 28 .
Pd7 Pt2 Pt7 Pd11 1.57(19) 27 .
Pt7 Pt2 Pt7 Pd11 1.57(19) 27 .
Pd7 Pt2 Pt7 Pd11 59.22(15) 2 .
Pt7 Pt2 Pt7 Pd11 59.22(15) 2 .
Pt1 Pt2 Pt7 Pt4 -36.40(9) . .
Pd1 Pt2 Pt7 Pt4 25.1(2) 2 .
Pt1 Pt2 Pt7 Pt4 25.1(2) 2 .
Pt7 Pt2 Pt7 Pt4 -137.25(7) 28 .
Pd7 Pt2 Pt7 Pt4 -137.25(7) 28 .
Pd7 Pt2 Pt7 Pt4 107.92(7) 27 .
Pt7 Pt2 Pt7 Pt4 107.92(7) 27 .
Pd7 Pt2 Pt7 Pt4 165.56(10) 2 .
Pt7 Pt2 Pt7 Pt4 165.56(10) 2 .
Pt1 Pt2 Pt7 Pt6 -89.60(9) . .
Pd1 Pt2 Pt7 Pt6 -28.1(2) 2 .
Pt1 Pt2 Pt7 Pt6 -28.1(2) 2 .
Pt7 Pt2 Pt7 Pt6 169.55(7) 28 .
Pd7 Pt2 Pt7 Pt6 169.55(7) 28 .
Pd7 Pt2 Pt7 Pt6 54.72(10) 27 .
Pt7 Pt2 Pt7 Pt6 54.72(10) 27 .
Pd7 Pt2 Pt7 Pt6 112.36(10) 2 .
Pt7 Pt2 Pt7 Pt6 112.36(10) 2 .
Pt1 Pt4 Pt7 C4 177(2) . .
Pd1 Pt4 Pt7 C4 115(2) 5 .
Pt1 Pt4 Pt7 C4 115(2) 5 .
Pt6 Pt4 Pt7 C4 33(2) . .
Pd5 Pt4 Pt7 C4 -25(2) 5 .
Pt5 Pt4 Pt7 C4 -25(2) 5 .
Pt5 Pt4 Pt7 C4 -82(2) . .
Pt1 Pt4 Pt7 C1 -49.6(14) . .
Pd1 Pt4 Pt7 C1 -111.8(14) 5 .
Pt1 Pt4 Pt7 C1 -111.8(14) 5 .
Pt6 Pt4 Pt7 C1 166.1(14) . .
Pd5 Pt4 Pt7 C1 108.5(14) 5 .
Pt5 Pt4 Pt7 C1 108.5(14) 5 .
Pt5 Pt4 Pt7 C1 51.1(14) . .
Pt1 Pt4 Pt7 Pd9 57.3(2) . .
Pd1 Pt4 Pt7 Pd9 -4.9(3) 5 .
Pt1 Pt4 Pt7 Pd9 -4.9(3) 5 .
Pt6 Pt4 Pt7 Pd9 -87.00(18) . .
Pd5 Pt4 Pt7 Pd9 -144.60(17) 5 .
Pt5 Pt4 Pt7 Pd9 -144.60(17) 5 .
Pt5 Pt4 Pt7 Pd9 158.0(2) . .
Pt1 Pt4 Pt7 Pt3 -34.96(10) . .
Pd1 Pt4 Pt7 Pt3 -97.1(2) 5 .
Pt1 Pt4 Pt7 Pt3 -97.1(2) 5 .
Pt6 Pt4 Pt7 Pt3 -179.23(12) . .
Pd5 Pt4 Pt7 Pt3 123.17(12) 5 .
Pt5 Pt4 Pt7 Pt3 123.17(12) 5 .
Pt5 Pt4 Pt7 Pt3 65.77(10) . .
Pt1 Pt4 Pt7 Pd8 -157.88(12) . .
Pd1 Pt4 Pt7 Pd8 139.9(2) 5 .
Pt1 Pt4 Pt7 Pd8 139.9(2) 5 .
Pt6 Pt4 Pt7 Pd8 57.85(10) . .
Pd5 Pt4 Pt7 Pd8 0.25(13) 5 .
Pt5 Pt4 Pt7 Pd8 0.25(13) 5 .
Pt5 Pt4 Pt7 Pd8 -57.14(11) . .
Pt1 Pt4 Pt7 Pd11 141.86(13) . .
Pd1 Pt4 Pt7 Pd11 79.7(2) 5 .
Pt1 Pt4 Pt7 Pd11 79.7(2) 5 .
Pt6 Pt4 Pt7 Pd11 -2.41(12) . .
Pd5 Pt4 Pt7 Pd11 -60.01(15) 5 .
Pt5 Pt4 Pt7 Pd11 -60.01(15) 5 .
Pt5 Pt4 Pt7 Pd11 -117.41(15) . .
Pt1 Pt4 Pt7 Pt2 36.49(8) . .
Pd1 Pt4 Pt7 Pt2 -25.69(19) 5 .
Pt1 Pt4 Pt7 Pt2 -25.69(19) 5 .
Pt6 Pt4 Pt7 Pt2 -107.79(9) . .
Pd5 Pt4 Pt7 Pt2 -165.39(10) 5 .
Pt5 Pt4 Pt7 Pt2 -165.39(10) 5 .
Pt5 Pt4 Pt7 Pt2 137.22(10) . .
Pt1 Pt4 Pt7 Pt6 144.27(11) . .
Pd1 Pt4 Pt7 Pt6 82.10(19) 5 .
Pt1 Pt4 Pt7 Pt6 82.10(19) 5 .
Pd5 Pt4 Pt7 Pt6 -57.60(10) 5 .
Pt5 Pt4 Pt7 Pt6 -57.60(10) 5 .
Pt5 Pt4 Pt7 Pt6 -114.99(11) . .
C3 Pt6 Pt7 C4 -33.8(12) . .
C3 Pt6 Pt7 C4 3.9(7) 27 .
Pd3 Pt6 Pt7 C4 -170.5(6) 5 .
Pt3 Pt6 Pt7 C4 -170.5(6) 5 .
Pd8 Pt6 Pt7 C4 56.0(7) 27 .
Pd8 Pt6 Pt7 C4 -73.0(7) . .
Pd4 Pt6 Pt7 C4 132.7(6) 27 .
Pt4 Pt6 Pt7 C4 132.7(6) 27 .
Pt4 Pt6 Pt7 C4 -170.4(7) . .
Pd11 Pt6 Pt7 C4 12.2(6) . .
C3 Pt6 Pt7 C1 94(2) . .
C3 Pt6 Pt7 C1 132(2) 27 .
Pd3 Pt6 Pt7 C1 -42(2) 5 .
Pt3 Pt6 Pt7 C1 -42(2) 5 .
Pd8 Pt6 Pt7 C1 -176(2) 27 .
Pd8 Pt6 Pt7 C1 55(2) . .
Pd4 Pt6 Pt7 C1 -99(2) 27 .
Pt4 Pt6 Pt7 C1 -99(2) 27 .
Pt4 Pt6 Pt7 C1 -42(2) . .
Pd11 Pt6 Pt7 C1 140(2) . .
C3 Pt6 Pt7 Pd9 -90.7(10) . .
C3 Pt6 Pt7 Pd9 -52.9(4) 27 .
Pd3 Pt6 Pt7 Pd9 132.63(16) 5 .
Pt3 Pt6 Pt7 Pd9 132.63(16) 5 .
Pd8 Pt6 Pt7 Pd9 -0.9(2) 27 .
Pd8 Pt6 Pt7 Pd9 -129.90(18) . .
Pd4 Pt6 Pt7 Pd9 75.86(17) 27 .
Pt4 Pt6 Pt7 Pd9 75.86(17) 27 .
Pt4 Pt6 Pt7 Pd9 132.71(17) . .
Pd11 Pt6 Pt7 Pd9 -44.70(15) . .
C3 Pt6 Pt7 Pt3 137.4(10) . .
C3 Pt6 Pt7 Pt3 175.1(4) 27 .
Pd3 Pt6 Pt7 Pt3 0.70(18) 5 .
Pt3 Pt6 Pt7 Pt3 0.70(18) 5 .
Pd8 Pt6 Pt7 Pt3 -132.79(15) 27 .
Pd8 Pt6 Pt7 Pt3 98.17(16) . .
Pd4 Pt6 Pt7 Pt3 -56.07(14) 27 .
Pt4 Pt6 Pt7 Pt3 -56.07(14) 27 .
Pt4 Pt6 Pt7 Pt3 0.78(12) . .
Pd11 Pt6 Pt7 Pt3 -176.63(17) . .
C3 Pt6 Pt7 Pd8 39.2(10) . .
C3 Pt6 Pt7 Pd8 77.0(4) 27 .
Pd3 Pt6 Pt7 Pd8 -97.47(13) 5 .
Pt3 Pt6 Pt7 Pd8 -97.47(13) 5 .
Pd8 Pt6 Pt7 Pd8 129.0(2) 27 .
Pd4 Pt6 Pt7 Pd8 -154.24(13) 27 .
Pt4 Pt6 Pt7 Pd8 -154.24(13) 27 .
Pt4 Pt6 Pt7 Pd8 -97.39(12) . .
Pd11 Pt6 Pt7 Pd8 85.20(13) . .
C3 Pt6 Pt7 Pd11 -46.0(10) . .
C3 Pt6 Pt7 Pd11 -8.2(4) 27 .
Pd3 Pt6 Pt7 Pd11 177.33(13) 5 .
Pt3 Pt6 Pt7 Pd11 177.33(13) 5 .
Pd8 Pt6 Pt7 Pd11 43.84(13) 27 .
Pd8 Pt6 Pt7 Pd11 -85.20(13) . .
Pd4 Pt6 Pt7 Pd11 120.56(11) 27 .
Pt4 Pt6 Pt7 Pd11 120.56(11) 27 .
Pt4 Pt6 Pt7 Pd11 177.41(12) . .
C3 Pt6 Pt7 Pt2 -166.4(10) . .
C3 Pt6 Pt7 Pt2 -128.6(4) 27 .
Pd3 Pt6 Pt7 Pt2 56.94(14) 5 .
Pt3 Pt6 Pt7 Pt2 56.94(14) 5 .
Pd8 Pt6 Pt7 Pt2 -76.56(14) 27 .
Pd8 Pt6 Pt7 Pt2 154.40(14) . .
Pd4 Pt6 Pt7 Pt2 0.16(11) 27 .
Pt4 Pt6 Pt7 Pt2 0.16(11) 27 .
Pt4 Pt6 Pt7 Pt2 57.01(9) . .
Pd11 Pt6 Pt7 Pt2 -120.40(13) . .
C3 Pt6 Pt7 Pt4 136.6(10) . .
C3 Pt6 Pt7 Pt4 174.4(4) 27 .
Pd3 Pt6 Pt7 Pt4 -0.08(11) 5 .
Pt3 Pt6 Pt7 Pt4 -0.08(11) 5 .
Pd8 Pt6 Pt7 Pt4 -133.57(14) 27 .
Pd8 Pt6 Pt7 Pt4 97.39(12) . .
Pd4 Pt6 Pt7 Pt4 -56.85(11) 27 .
Pt4 Pt6 Pt7 Pt4 -56.85(11) 27 .
Pd11 Pt6 Pt7 Pt4 -177.41(12) . .
Pt3 Pt5 Pd8 C2 -129(4) . .
Pd8 Pt5 Pd8 C2 31(4) 9 .
Pd10 Pt5 Pd8 C2 55(4) . .
Pd4 Pt5 Pd8 C2 158(4) 9 .
Pt4 Pt5 Pd8 C2 158(4) 9 .
Pt4 Pt5 Pd8 C2 178(4) . .
Pd5 Pt5 Pd8 C2 119(4) 5 .
Pt5 Pt5 Pd8 C2 119(4) 5 .
C2 Pt5 Pd8 C3 -177(5) . .
Pt3 Pt5 Pd8 C3 54(3) . .
Pd8 Pt5 Pd8 C3 -146(3) 9 .
Pd10 Pt5 Pd8 C3 -122(3) . .
Pd4 Pt5 Pd8 C3 -19(3) 9 .
Pt4 Pt5 Pd8 C3 -19(3) 9 .
Pt4 Pt5 Pd8 C3 1(3) . .
Pd5 Pt5 Pd8 C3 -58(3) 5 .
Pt5 Pt5 Pd8 C3 -58(3) 5 .
C2 Pt5 Pd8 Pd5 -119(4) . 5
Pt3 Pt5 Pd8 Pd5 111.40(13) . 5
Pd8 Pt5 Pd8 Pd5 -88.56(18) 9 5
Pd10 Pt5 Pd8 Pd5 -64.07(10) . 5
Pd4 Pt5 Pd8 Pd5 38.5(2) 9 5
Pt4 Pt5 Pd8 Pd5 38.5(2) 9 5
Pt4 Pt5 Pd8 Pd5 58.15(10) . 5
Pt5 Pt5 Pd8 Pd5 0.0 5 5
C2 Pt5 Pd8 Pt5 -119(4) . 5
Pt3 Pt5 Pd8 Pt5 111.40(13) . 5
Pd8 Pt5 Pd8 Pt5 -88.56(18) 9 5
Pd10 Pt5 Pd8 Pt5 -64.07(10) . 5
Pd4 Pt5 Pd8 Pt5 38.5(2) 9 5
Pt4 Pt5 Pd8 Pt5 38.5(2) 9 5
Pt4 Pt5 Pd8 Pt5 58.15(10) . 5
Pd5 Pt5 Pd8 Pt5 0.0 5 5
C2 Pt5 Pd8 Pt7 124(4) . .
Pt3 Pt5 Pd8 Pt7 -4.97(14) . .
Pd8 Pt5 Pd8 Pt7 155.1(2) 9 .
Pd10 Pt5 Pd8 Pt7 179.57(13) . .
Pd4 Pt5 Pd8 Pt7 -77.8(2) 9 .
Pt4 Pt5 Pd8 Pt7 -77.8(2) 9 .
Pt4 Pt5 Pd8 Pt7 -58.21(10) . .
Pd5 Pt5 Pd8 Pt7 -116.36(12) 5 .
Pt5 Pt5 Pd8 Pt7 -116.36(12) 5 .
C2 Pt5 Pd8 Pt6 -178(4) . .
Pt3 Pt5 Pd8 Pt6 52.7(2) . .
Pd8 Pt5 Pd8 Pt6 -147.2(2) 9 .
Pd10 Pt5 Pd8 Pt6 -122.74(17) . .
Pd4 Pt5 Pd8 Pt6 -20.1(3) 9 .
Pt4 Pt5 Pd8 Pt6 -20.1(3) 9 .
Pt4 Pt5 Pd8 Pt6 -0.53(15) . .
Pd5 Pt5 Pd8 Pt6 -58.68(14) 5 .
Pt5 Pt5 Pd8 Pt6 -58.68(14) 5 .
C2 Pt5 Pd8 Pd10 -55(4) . .
Pt3 Pt5 Pd8 Pd10 175.46(16) . .
Pd8 Pt5 Pd8 Pd10 -24.50(16) 9 .
Pd4 Pt5 Pd8 Pd10 102.6(2) 9 .
Pt4 Pt5 Pd8 Pd10 102.6(2) 9 .
Pt4 Pt5 Pd8 Pd10 122.22(12) . .
Pd5 Pt5 Pd8 Pd10 64.07(10) 5 .
Pt5 Pt5 Pd8 Pd10 64.07(10) 5 .
C2 Pt5 Pd8 Pd11 124(4) . .
Pt3 Pt5 Pd8 Pd11 -5.7(2) . .
Pd8 Pt5 Pd8 Pd11 154.4(2) 9 .
Pd10 Pt5 Pd8 Pd11 178.86(18) . .
Pd4 Pt5 Pd8 Pd11 -78.5(3) 9 .
Pt4 Pt5 Pd8 Pd11 -78.5(3) 9 .
Pt4 Pt5 Pd8 Pd11 -58.93(17) . .
Pd5 Pt5 Pd8 Pd11 -117.07(18) 5 .
Pt5 Pt5 Pd8 Pd11 -117.07(18) 5 .
C4 Pt7 Pd8 C2 -90.4(19) . .
C1 Pt7 Pd8 C2 -7(2) . .
Pd9 Pt7 Pd8 C2 -116.7(18) . .
Pt3 Pt7 Pd8 C2 43.7(18) . .
Pd11 Pt7 Pd8 C2 -140.6(18) . .
Pt2 Pt7 Pd8 C2 115.6(18) . .
Pt4 Pt7 Pd8 C2 96.8(18) . .
Pt6 Pt7 Pd8 C2 155.2(18) . .
C4 Pt7 Pd8 C3 74.9(11) . .
C1 Pt7 Pd8 C3 157.9(14) . .
Pd9 Pt7 Pd8 C3 48.6(9) . .
Pt3 Pt7 Pd8 C3 -151.0(9) . .
Pd11 Pt7 Pd8 C3 24.8(9) . .
Pt2 Pt7 Pd8 C3 -79.1(9) . .
Pt4 Pt7 Pd8 C3 -97.9(9) . .
Pt6 Pt7 Pd8 C3 -39.5(9) . .
C4 Pt7 Pd8 Pd5 172.5(6) . 5
C1 Pt7 Pd8 Pd5 -104.4(10) . 5
Pd9 Pt7 Pd8 Pd5 146.24(18) . 5
Pt3 Pt7 Pd8 Pd5 -53.35(18) . 5
Pd11 Pt7 Pd8 Pd5 122.41(16) . 5
Pt2 Pt7 Pd8 Pd5 18.6(3) . 5
Pt4 Pt7 Pd8 Pd5 -0.26(13) . 5
Pt6 Pt7 Pd8 Pd5 58.18(13) . 5
C4 Pt7 Pd8 Pt5 172.5(6) . 5
C1 Pt7 Pd8 Pt5 -104.4(10) . 5
Pd9 Pt7 Pd8 Pt5 146.24(18) . 5
Pt3 Pt7 Pd8 Pt5 -53.35(18) . 5
Pd11 Pt7 Pd8 Pt5 122.41(16) . 5
Pt2 Pt7 Pd8 Pt5 18.6(3) . 5
Pt4 Pt7 Pd8 Pt5 -0.26(13) . 5
Pt6 Pt7 Pd8 Pt5 58.18(13) . 5
C4 Pt7 Pd8 Pt5 -129.1(6) . .
C1 Pt7 Pd8 Pt5 -46.1(10) . .
Pd9 Pt7 Pd8 Pt5 -155.4(2) . .
Pt3 Pt7 Pd8 Pt5 4.95(14) . .
Pd11 Pt7 Pd8 Pt5 -179.29(14) . .
Pt2 Pt7 Pd8 Pt5 76.86(19) . .
Pt4 Pt7 Pd8 Pt5 58.05(9) . .
Pt6 Pt7 Pd8 Pt5 116.49(13) . .
C4 Pt7 Pd8 Pt6 114.4(6) . .
C1 Pt7 Pd8 Pt6 -162.6(10) . .
Pd9 Pt7 Pd8 Pt6 88.1(2) . .
Pt3 Pt7 Pd8 Pt6 -111.54(14) . .
Pd11 Pt7 Pd8 Pt6 64.22(12) . .
Pt2 Pt7 Pd8 Pt6 -39.6(2) . .
Pt4 Pt7 Pd8 Pt6 -58.44(10) . .
C4 Pt7 Pd8 Pd10 -128.7(6) . .
C1 Pt7 Pd8 Pd10 -45.7(10) . .
Pd9 Pt7 Pd8 Pd10 -155.02(17) . .
Pt3 Pt7 Pd8 Pd10 5.4(2) . .
Pd11 Pt7 Pd8 Pd10 -178.85(18) . .
Pt2 Pt7 Pd8 Pd10 77.3(3) . .
Pt4 Pt7 Pd8 Pd10 58.48(16) . .
Pt6 Pt7 Pd8 Pd10 116.92(18) . .
C4 Pt7 Pd8 Pd11 50.1(6) . .
C1 Pt7 Pd8 Pd11 133.2(10) . .
Pd9 Pt7 Pd8 Pd11 23.84(19) . .
Pt3 Pt7 Pd8 Pd11 -175.76(17) . .
Pt2 Pt7 Pd8 Pd11 -103.9(2) . .
Pt4 Pt7 Pd8 Pd11 -122.67(12) . .
Pt6 Pt7 Pd8 Pd11 -64.22(12) . .
C3 Pt6 Pd8 C2 176(6) . .
C3 Pt6 Pd8 C2 -175(6) 27 .
Pd3 Pt6 Pd8 C2 51(6) 5 .
Pt3 Pt6 Pd8 C2 51(6) 5 .
Pd8 Pt6 Pd8 C2 -150(6) 27 .
Pd4 Pt6 Pd8 C2 -21(6) 27 .
Pt4 Pt6 Pd8 C2 -21(6) 27 .
Pt4 Pt6 Pd8 C2 -3(6) . .
Pd11 Pt6 Pd8 C2 -125(6) . .
Pt7 Pt6 Pd8 C2 -61(6) . .
C3 Pt6 Pd8 C3 9.0(6) 27 .
Pd3 Pt6 Pd8 C3 -125.2(19) 5 .
Pt3 Pt6 Pd8 C3 -125.2(19) 5 .
Pd8 Pt6 Pd8 C3 33(2) 27 .
Pd4 Pt6 Pd8 C3 162.7(19) 27 .
Pt4 Pt6 Pd8 C3 162.7(19) 27 .
Pt4 Pt6 Pd8 C3 -178.8(19) . .
Pd11 Pt6 Pd8 C3 58.9(19) . .
Pt7 Pt6 Pd8 C3 122.5(19) . .
C3 Pt6 Pd8 Pd5 120.8(19) . 5
C3 Pt6 Pd8 Pd5 129.8(13) 27 5
Pd3 Pt6 Pd8 Pd5 -4.40(15) 5 5
Pt3 Pt6 Pd8 Pd5 -4.40(15) 5 5
Pd8 Pt6 Pd8 Pd5 154.1(3) 27 5
Pd4 Pt6 Pd8 Pd5 -76.5(2) 27 5
Pt4 Pt6 Pd8 Pd5 -76.5(2) 27 5
Pt4 Pt6 Pd8 Pd5 -57.98(10) . 5
Pd11 Pt6 Pd8 Pd5 179.70(17) . 5
Pt7 Pt6 Pd8 Pd5 -116.73(13) . 5
C3 Pt6 Pd8 Pt5 120.8(19) . 5
C3 Pt6 Pd8 Pt5 129.8(13) 27 5
Pd3 Pt6 Pd8 Pt5 -4.40(15) 5 5
Pt3 Pt6 Pd8 Pt5 -4.40(15) 5 5
Pd8 Pt6 Pd8 Pt5 154.1(3) 27 5
Pd4 Pt6 Pd8 Pt5 -76.5(2) 27 5
Pt4 Pt6 Pd8 Pt5 -76.5(2) 27 5
Pt4 Pt6 Pd8 Pt5 -57.98(10) . 5
Pd11 Pt6 Pd8 Pt5 179.70(17) . 5
Pt7 Pt6 Pd8 Pt5 -116.73(13) . 5
C3 Pt6 Pd8 Pt5 179.3(19) . .
C3 Pt6 Pd8 Pt5 -171.7(13) 27 .
Pd3 Pt6 Pd8 Pt5 54.1(2) 5 .
Pt3 Pt6 Pd8 Pt5 54.1(2) 5 .
Pd8 Pt6 Pd8 Pt5 -147.4(2) 27 .
Pd4 Pt6 Pd8 Pt5 -18.0(3) 27 .
Pt4 Pt6 Pd8 Pt5 -18.0(3) 27 .
Pt4 Pt6 Pd8 Pt5 0.53(15) . .
Pd11 Pt6 Pd8 Pt5 -121.80(18) . .
Pt7 Pt6 Pd8 Pt5 -58.22(13) . .
C3 Pt6 Pd8 Pt7 -122.5(19) . .
C3 Pt6 Pd8 Pt7 -113.4(13) 27 .
Pd3 Pt6 Pd8 Pt7 112.33(17) 5 .
Pt3 Pt6 Pd8 Pt7 112.33(17) 5 .
Pd8 Pt6 Pd8 Pt7 -89.1(3) 27 .
Pd4 Pt6 Pd8 Pt7 40.2(2) 27 .
Pt4 Pt6 Pd8 Pt7 40.2(2) 27 .
Pt4 Pt6 Pd8 Pt7 58.75(10) . .
Pd11 Pt6 Pd8 Pt7 -63.58(14) . .
C3 Pt6 Pd8 Pd10 121(2) . .
C3 Pt6 Pd8 Pd10 129.8(13) 27 .
Pd3 Pt6 Pd8 Pd10 -4.4(3) 5 .
Pt3 Pt6 Pd8 Pd10 -4.4(3) 5 .
Pd8 Pt6 Pd8 Pd10 154.13(19) 27 .
Pd4 Pt6 Pd8 Pd10 -76.5(3) 27 .
Pt4 Pt6 Pd8 Pd10 -76.5(3) 27 .
Pt4 Pt6 Pd8 Pd10 -57.97(19) . .
Pd11 Pt6 Pd8 Pd10 179.7(2) . .
Pt7 Pt6 Pd8 Pd10 -116.72(19) . .
C3 Pt6 Pd8 Pd11 -58.9(19) . .
C3 Pt6 Pd8 Pd11 -49.9(13) 27 .
Pd3 Pt6 Pd8 Pd11 175.9(2) 5 .
Pt3 Pt6 Pd8 Pd11 175.9(2) 5 .
Pd8 Pt6 Pd8 Pd11 -25.6(3) 27 .
Pd4 Pt6 Pd8 Pd11 103.8(3) 27 .
Pt4 Pt6 Pd8 Pd11 103.8(3) 27 .
Pt4 Pt6 Pd8 Pd11 122.33(17) . .
Pt7 Pt6 Pd8 Pd11 63.58(14) . .
C1 Pt7 Pd9 C4 -84.6(10) . .
Pt3 Pt7 Pd9 C4 -127.0(8) . .
Pd8 Pt7 Pd9 C4 33.5(8) . .
Pd11 Pt7 Pd9 C4 57.4(8) . .
Pt2 Pt7 Pd9 C4 -179.8(8) . .
Pt4 Pt7 Pd9 C4 161.5(8) . .
Pt6 Pt7 Pd9 C4 97.1(8) . .
C4 Pt7 Pd9 C4 81.9(11) . 28
C1 Pt7 Pd9 C4 -2.6(8) . 28
Pt3 Pt7 Pd9 C4 -45.1(5) . 28
Pd8 Pt7 Pd9 C4 115.4(5) . 28
Pd11 Pt7 Pd9 C4 139.4(5) . 28
Pt2 Pt7 Pd9 C4 -97.9(4) . 28
Pt4 Pt7 Pd9 C4 -116.6(5) . 28
Pt6 Pt7 Pd9 C4 179.1(4) . 28
C4 Pt7 Pd9 C4 -179.9(5) . 2
C1 Pt7 Pd9 C4 95.5(14) . 2
Pt3 Pt7 Pd9 C4 53.1(13) . 2
Pd8 Pt7 Pd9 C4 -146.4(13) . 2
Pd11 Pt7 Pd9 C4 -122.5(13) . 2
Pt2 Pt7 Pd9 C4 0.3(13) . 2
Pt4 Pt7 Pd9 C4 -18.4(13) . 2
Pt6 Pt7 Pd9 C4 -82.8(13) . 2
C4 Pt7 Pd9 C4 -81.8(12) . 27
C1 Pt7 Pd9 C4 -166.3(8) . 27
Pt3 Pt7 Pd9 C4 151.2(5) . 27
Pd8 Pt7 Pd9 C4 -48.3(6) . 27
Pd11 Pt7 Pd9 C4 -24.3(5) . 27
Pt2 Pt7 Pd9 C4 98.4(5) . 27
Pt4 Pt7 Pd9 C4 79.7(5) . 27
Pt6 Pt7 Pd9 C4 15.4(5) . 27
C4 Pt7 Pd9 Pt7 121.5(8) . 28
C1 Pt7 Pd9 Pt7 36.9(7) . 28
Pt3 Pt7 Pd9 Pt7 -5.53(17) . 28
Pd8 Pt7 Pd9 Pt7 154.95(15) . 28
Pd11 Pt7 Pd9 Pt7 178.92(12) . 28
Pt2 Pt7 Pd9 Pt7 -58.35(10) . 28
Pt4 Pt7 Pd9 Pt7 -77.03(18) . 28
Pt6 Pt7 Pd9 Pt7 -141.37(9) . 28
C4 Pt7 Pd9 Pd7 179.8(8) . 2
C1 Pt7 Pd9 Pd7 95.3(7) . 2
Pt3 Pt7 Pd9 Pd7 52.83(10) . 2
Pd8 Pt7 Pd9 Pd7 -146.7(2) . 2
Pd11 Pt7 Pd9 Pd7 -122.72(10) . 2
Pt2 Pt7 Pd9 Pd7 0.0 . 2
Pt4 Pt7 Pd9 Pd7 -18.68(13) . 2
Pt6 Pt7 Pd9 Pd7 -83.01(11) . 2
C4 Pt7 Pd9 Pt7 179.8(8) . 2
C1 Pt7 Pd9 Pt7 95.3(7) . 2
Pt3 Pt7 Pd9 Pt7 52.83(10) . 2
Pd8 Pt7 Pd9 Pt7 -146.7(2) . 2
Pd11 Pt7 Pd9 Pt7 -122.72(10) . 2
Pt2 Pt7 Pd9 Pt7 0.0 . 2
Pt4 Pt7 Pd9 Pt7 -18.68(13) . 2
Pt6 Pt7 Pd9 Pt7 -83.01(11) . 2
C4 Pt7 Pd9 Pd7 -121.3(8) . 27
C1 Pt7 Pd9 Pd7 154.1(7) . 27
Pt3 Pt7 Pd9 Pd7 111.65(12) . 27
Pd8 Pt7 Pd9 Pd7 -87.9(2) . 27
Pd11 Pt7 Pd9 Pd7 -63.91(9) . 27
Pt2 Pt7 Pd9 Pd7 58.82(10) . 27
Pt4 Pt7 Pd9 Pd7 40.1(2) . 27
Pt6 Pt7 Pd9 Pd7 -24.20(16) . 27
C4 Pt7 Pd9 Pt7 -121.3(8) . 27
C1 Pt7 Pd9 Pt7 154.1(7) . 27
Pt3 Pt7 Pd9 Pt7 111.65(12) . 27
Pd8 Pt7 Pd9 Pt7 -87.9(2) . 27
Pd11 Pt7 Pd9 Pt7 -63.91(9) . 27
Pt2 Pt7 Pd9 Pt7 58.82(10) . 27
Pt4 Pt7 Pd9 Pt7 40.1(2) . 27
Pt6 Pt7 Pd9 Pt7 -24.20(16) . 27
C4 Pt7 Pd9 Pd7 121.5(8) . 28
C1 Pt7 Pd9 Pd7 36.9(7) . 28
Pt3 Pt7 Pd9 Pd7 -5.53(17) . 28
Pd8 Pt7 Pd9 Pd7 154.95(15) . 28
Pd11 Pt7 Pd9 Pd7 178.92(12) . 28
Pt2 Pt7 Pd9 Pd7 -58.35(10) . 28
Pt4 Pt7 Pd9 Pd7 -77.03(18) . 28
Pt6 Pt7 Pd9 Pd7 -141.37(9) . 28
C2 Pt5 Pd10 C2 -129.6(7) . 9
Pt3 Pt5 Pd10 C2 81(2) . 9
Pd8 Pt5 Pd10 C2 -21.8(8) 9 9
Pd8 Pt5 Pd10 C2 177.3(8) . 9
Pd4 Pt5 Pd10 C2 43.6(8) 9 9
Pt4 Pt5 Pd10 C2 43.6(8) 9 9
Pt4 Pt5 Pd10 C2 112.1(8) . 9
Pd5 Pt5 Pd10 C2 114.4(8) 5 9
Pt5 Pt5 Pd10 C2 114.4(8) 5 9
Pt3 Pt5 Pd10 C2 -149(2) . .
Pd8 Pt5 Pd10 C2 107.8(9) 9 .
Pd8 Pt5 Pd10 C2 -53.1(9) . .
Pd4 Pt5 Pd10 C2 173.2(10) 9 .
Pt4 Pt5 Pd10 C2 173.2(10) 9 .
Pt4 Pt5 Pd10 C2 -118.3(10) . .
Pd5 Pt5 Pd10 C2 -116.0(10) 5 .
Pt5 Pt5 Pd10 C2 -116.0(10) 5 .
C2 Pt5 Pd10 C2 108.8(3) . 5
Pt3 Pt5 Pd10 C2 -40(2) . 5
Pd8 Pt5 Pd10 C2 -143.5(7) 9 5
Pd8 Pt5 Pd10 C2 55.7(7) . 5
Pd4 Pt5 Pd10 C2 -78.0(7) 9 5
Pt4 Pt5 Pd10 C2 -78.0(7) 9 5
Pt4 Pt5 Pd10 C2 -9.6(7) . 5
Pd5 Pt5 Pd10 C2 -7.2(7) 5 5
Pt5 Pt5 Pd10 C2 -7.2(7) 5 5
C2 Pt5 Pd10 P1 -27.4(10) . .
Pt3 Pt5 Pd10 P1 -177(100) . .
Pd8 Pt5 Pd10 P1 80.34(12) 9 .
Pd8 Pt5 Pd10 P1 -80.53(12) . .
Pd4 Pt5 Pd10 P1 145.77(7) 9 .
Pt4 Pt5 Pd10 P1 145.77(7) 9 .
Pt4 Pt5 Pd10 P1 -145.77(7) . .
Pd5 Pt5 Pd10 P1 -143.43(3) 5 .
Pt5 Pt5 Pd10 P1 -143.43(3) 5 .
C2 Pt5 Pd10 Pd5 -170.9(10) . 9
Pt3 Pt5 Pd10 Pd5 40(2) . 9
Pd8 Pt5 Pd10 Pd5 -63.10(13) 9 9
Pd8 Pt5 Pd10 Pd5 136.03(12) . 9
Pd4 Pt5 Pd10 Pd5 2.33(9) 9 9
Pt4 Pt5 Pd10 Pd5 2.33(9) 9 9
Pt4 Pt5 Pd10 Pd5 70.80(5) . 9
Pd5 Pt5 Pd10 Pd5 73.13(6) 5 9
Pt5 Pt5 Pd10 Pd5 73.13(6) 5 9
C2 Pt5 Pd10 Pt5 -170.9(10) . 9
Pt3 Pt5 Pd10 Pt5 40(2) . 9
Pd8 Pt5 Pd10 Pt5 -63.10(13) 9 9
Pd8 Pt5 Pd10 Pt5 136.03(12) . 9
Pd4 Pt5 Pd10 Pt5 2.33(9) 9 9
Pt4 Pt5 Pd10 Pt5 2.33(9) 9 9
Pt4 Pt5 Pd10 Pt5 70.80(5) . 9
Pd5 Pt5 Pd10 Pt5 73.13(6) 5 9
Pt5 Pt5 Pd10 Pt5 73.13(6) 5 9
C2 Pt5 Pd10 Pd5 116.0(10) . 5
Pt3 Pt5 Pd10 Pd5 -33(2) . 5
Pd8 Pt5 Pd10 Pd5 -136.23(12) 9 5
Pd8 Pt5 Pd10 Pd5 62.90(13) . 5
Pd4 Pt5 Pd10 Pd5 -70.80(5) 9 5
Pt4 Pt5 Pd10 Pd5 -70.80(5) 9 5
Pt4 Pt5 Pd10 Pd5 -2.33(9) . 5
Pt5 Pt5 Pd10 Pd5 0.0 5 5
C2 Pt5 Pd10 Pt5 116.0(10) . 5
Pt3 Pt5 Pd10 Pt5 -33(2) . 5
Pd8 Pt5 Pd10 Pt5 -136.23(12) 9 5
Pd8 Pt5 Pd10 Pt5 62.90(13) . 5
Pd4 Pt5 Pd10 Pt5 -70.80(5) 9 5
Pt4 Pt5 Pd10 Pt5 -70.80(5) 9 5
Pt4 Pt5 Pd10 Pt5 -2.33(9) . 5
Pd5 Pt5 Pd10 Pt5 0.0 5 5
C2 Pt5 Pd10 Pd8 -107.8(9) . 9
Pt3 Pt5 Pd10 Pd8 103(2) . 9
Pd8 Pt5 Pd10 Pd8 -160.87(13) . 9
Pd4 Pt5 Pd10 Pd8 65.43(13) 9 9
Pt4 Pt5 Pd10 Pd8 65.43(13) 9 9
Pt4 Pt5 Pd10 Pd8 133.90(15) . 9
Pd5 Pt5 Pd10 Pd8 136.23(12) 5 9
Pt5 Pt5 Pd10 Pd8 136.23(12) 5 9
C2 Pt5 Pd10 Pd8 53.1(9) . .
Pt3 Pt5 Pd10 Pd8 -96(2) . .
Pd8 Pt5 Pd10 Pd8 160.87(13) 9 .
Pd4 Pt5 Pd10 Pd8 -133.70(15) 9 .
Pt4 Pt5 Pd10 Pd8 -133.70(15) 9 .
Pt4 Pt5 Pd10 Pd8 -65.23(13) . .
Pd5 Pt5 Pd10 Pd8 -62.90(13) 5 .
Pt5 Pt5 Pd10 Pd8 -62.90(13) 5 .
C2 Pd8 Pd10 C2 -67.4(6) . 9
C3 Pd8 Pd10 C2 141.3(16) . 9
Pd5 Pd8 Pd10 C2 78.4(15) 5 9
Pt5 Pd8 Pd10 C2 78.4(15) 5 9
Pt5 Pd8 Pd10 C2 -4.8(15) . 9
Pt7 Pd8 Pd10 C2 -5.3(15) . 9
Pt6 Pd8 Pd10 C2 78.4(15) . 9
Pd11 Pd8 Pd10 C2 -116(10) . 9
C3 Pd8 Pd10 C2 -151.3(13) . .
Pd5 Pd8 Pd10 C2 145.8(12) 5 .
Pt5 Pd8 Pd10 C2 145.8(12) 5 .
Pt5 Pd8 Pd10 C2 62.6(12) . .
Pt7 Pd8 Pd10 C2 62.1(12) . .
Pt6 Pd8 Pd10 C2 145.8(12) . .
Pd11 Pd8 Pd10 C2 -48(9) . .
C2 Pd8 Pd10 C2 168.6(17) . 5
C3 Pd8 Pd10 C2 17.3(8) . 5
Pd5 Pd8 Pd10 C2 -45.6(7) 5 5
Pt5 Pd8 Pd10 C2 -45.6(7) 5 5
Pt5 Pd8 Pd10 C2 -128.8(7) . 5
Pt7 Pd8 Pd10 C2 -129.3(7) . 5
Pt6 Pd8 Pd10 C2 -45.6(7) . 5
Pd11 Pd8 Pd10 C2 120(9) . 5
C2 Pd8 Pd10 P1 75.8(12) . .
C3 Pd8 Pd10 P1 -75.5(5) . .
Pd5 Pd8 Pd10 P1 -138.41(8) 5 .
Pt5 Pd8 Pd10 P1 -138.41(8) 5 .
Pt5 Pd8 Pd10 P1 138.38(8) . .
Pt7 Pd8 Pd10 P1 137.90(14) . .
Pt6 Pd8 Pd10 P1 -138.42(15) . .
Pd11 Pd8 Pd10 P1 27(9) . .
C2 Pd8 Pd10 Pd5 -104.3(12) . 9
C3 Pd8 Pd10 Pd5 104.4(4) . 9
Pd5 Pd8 Pd10 Pd5 41.51(12) 5 9
Pt5 Pd8 Pd10 Pd5 41.51(12) 5 9
Pt5 Pd8 Pd10 Pd5 -41.70(12) . 9
Pt7 Pd8 Pd10 Pd5 -42.18(18) . 9
Pt6 Pd8 Pd10 Pd5 41.50(19) . 9
Pd11 Pd8 Pd10 Pd5 -153(9) . 9
C2 Pd8 Pd10 Pt5 -104.3(12) . 9
C3 Pd8 Pd10 Pt5 104.4(4) . 9
Pd5 Pd8 Pd10 Pt5 41.51(12) 5 9
Pt5 Pd8 Pd10 Pt5 41.51(12) 5 9
Pt5 Pd8 Pd10 Pt5 -41.70(12) . 9
Pt7 Pd8 Pd10 Pt5 -42.18(18) . 9
Pt6 Pd8 Pd10 Pt5 41.50(19) . 9
Pd11 Pd8 Pd10 Pt5 -153(9) . 9
C2 Pd8 Pd10 Pd5 -145.8(12) . 5
C3 Pd8 Pd10 Pd5 62.9(5) . 5
Pt5 Pd8 Pd10 Pd5 0.0 5 5
Pt5 Pd8 Pd10 Pd5 -83.21(16) . 5
Pt7 Pd8 Pd10 Pd5 -83.69(16) . 5
Pt6 Pd8 Pd10 Pd5 -0.01(16) . 5
Pd11 Pd8 Pd10 Pd5 166(100) . 5
C2 Pd8 Pd10 Pt5 -145.8(12) . 5
C3 Pd8 Pd10 Pt5 62.9(5) . 5
Pd5 Pd8 Pd10 Pt5 0.0 5 5
Pt5 Pd8 Pd10 Pt5 -83.21(16) . 5
Pt7 Pd8 Pd10 Pt5 -83.69(16) . 5
Pt6 Pd8 Pd10 Pt5 -0.01(16) . 5
Pd11 Pd8 Pd10 Pt5 166(100) . 5
C2 Pd8 Pd10 Pt5 -62.6(12) . .
C3 Pd8 Pd10 Pt5 146.1(5) . .
Pd5 Pd8 Pd10 Pt5 83.21(16) 5 .
Pt5 Pd8 Pd10 Pt5 83.21(16) 5 .
Pt7 Pd8 Pd10 Pt5 -0.48(15) . .
Pt6 Pd8 Pd10 Pt5 83.20(18) . .
Pd11 Pd8 Pd10 Pt5 -111(9) . .
C2 Pd8 Pd10 Pd8 -46.2(12) . 9
C3 Pd8 Pd10 Pd8 162.4(4) . 9
Pd5 Pd8 Pd10 Pd8 99.56(15) 5 9
Pt5 Pd8 Pd10 Pd8 99.56(15) 5 9
Pt5 Pd8 Pd10 Pd8 16.35(13) . 9
Pt7 Pd8 Pd10 Pd8 15.9(2) . 9
Pt6 Pd8 Pd10 Pd8 99.55(14) . 9
Pd11 Pd8 Pd10 Pd8 -95(9) . 9
C1 Pt7 Pd11 C4 4(2) . .
Pd9 Pt7 Pd11 C4 -59.5(8) . .
Pt3 Pt7 Pd11 C4 -150(3) . .
Pd8 Pt7 Pd11 C4 102.4(8) . .
Pt2 Pt7 Pd11 C4 -123.7(8) . .
Pt4 Pt7 Pd11 C4 167.6(8) . .
Pt6 Pt7 Pd11 C4 165.2(8) . .
C4 Pt7 Pd11 C4 83.9(13) . 27
C1 Pt7 Pd11 C4 87(2) . 27
Pd9 Pt7 Pd11 C4 24.4(5) . 27
Pt3 Pt7 Pd11 C4 -66(3) . 27
Pd8 Pt7 Pd11 C4 -173.7(5) . 27
Pt2 Pt7 Pd11 C4 -39.8(5) . 27
Pt4 Pt7 Pd11 C4 -108.5(5) . 27
Pt6 Pt7 Pd11 C4 -110.9(5) . 27
C4 Pt7 Pd11 C3 -124.6(9) . .
C1 Pt7 Pd11 C3 -121(2) . .
Pd9 Pt7 Pd11 C3 175.9(3) . .
Pt3 Pt7 Pd11 C3 86(2) . .
Pd8 Pt7 Pd11 C3 -22.2(3) . .
Pt2 Pt7 Pd11 C3 111.7(3) . .
Pt4 Pt7 Pd11 C3 43.0(3) . .
Pt6 Pt7 Pd11 C3 40.6(3) . .
C4 Pt7 Pd11 C3 -157.7(8) . 27
C1 Pt7 Pd11 C3 -154(2) . 27
Pd9 Pt7 Pd11 C3 142.79(18) . 27
Pt3 Pt7 Pd11 C3 53(2) . 27
Pd8 Pt7 Pd11 C3 -55.3(2) . 27
Pt2 Pt7 Pd11 C3 78.6(2) . 27
Pt4 Pt7 Pd11 C3 9.9(2) . 27
Pt6 Pt7 Pd11 C3 7.51(15) . 27
C4 Pt7 Pd11 P2 -25.3(11) . .
C1 Pt7 Pd11 P2 -22(2) . .
Pd9 Pt7 Pd11 P2 -84.8(8) . .
Pt3 Pt7 Pd11 P2 -175(2) . .
Pd8 Pt7 Pd11 P2 77.1(8) . .
Pt2 Pt7 Pd11 P2 -149.0(8) . .
Pt4 Pt7 Pd11 P2 142.3(8) . .
Pt6 Pt7 Pd11 P2 139.9(8) . .
C4 Pt7 Pd11 Pd7 122.2(8) . 27
C1 Pt7 Pd11 Pd7 126(2) . 27
Pd9 Pt7 Pd11 Pd7 62.66(13) . 27
Pt3 Pt7 Pd11 Pd7 -27(2) . 27
Pd8 Pt7 Pd11 Pd7 -135.42(13) . 27
Pt2 Pt7 Pd11 Pd7 -1.58(19) . 27
Pt4 Pt7 Pd11 Pd7 -70.23(16) . 27
Pt6 Pt7 Pd11 Pd7 -72.63(9) . 27
C4 Pt7 Pd11 Pt7 122.2(8) . 27
C1 Pt7 Pd11 Pt7 126(2) . 27
Pd9 Pt7 Pd11 Pt7 62.66(13) . 27
Pt3 Pt7 Pd11 Pt7 -27(2) . 27
Pd8 Pt7 Pd11 Pt7 -135.42(13) . 27
Pt2 Pt7 Pd11 Pt7 -1.58(19) . 27
Pt4 Pt7 Pd11 Pt7 -70.23(16) . 27
Pt6 Pt7 Pd11 Pt7 -72.63(9) . 27
C4 Pt7 Pd11 Pt6 -165.2(8) . .
C1 Pt7 Pd11 Pt6 -162(2) . .
Pd9 Pt7 Pd11 Pt6 135.28(13) . .
Pt3 Pt7 Pd11 Pt6 45(2) . .
Pd8 Pt7 Pd11 Pt6 -62.80(11) . .
Pt2 Pt7 Pd11 Pt6 71.05(14) . .
Pt4 Pt7 Pd11 Pt6 2.40(12) . .
C4 Pt7 Pd11 Pd9 59.5(8) . .
C1 Pt7 Pd11 Pd9 63(2) . .
Pt3 Pt7 Pd11 Pd9 -90(2) . .
Pd8 Pt7 Pd11 Pd9 161.92(16) . .
Pt2 Pt7 Pd11 Pd9 -64.23(17) . .
Pt4 Pt7 Pd11 Pd9 -132.88(17) . .
Pt6 Pt7 Pd11 Pd9 -135.28(13) . .
C3 Pt6 Pd11 C4 104.7(6) . .
C3 Pt6 Pd11 C4 158.9(6) 27 .
Pd3 Pt6 Pd11 C4 -48.3(6) 5 .
Pt3 Pt6 Pd11 C4 -48.3(6) 5 .
Pd8 Pt6 Pd11 C4 -148.0(6) 27 .
Pd8 Pt6 Pd11 C4 51.5(6) . .
Pd4 Pt6 Pd11 C4 -82.6(6) 27 .
Pt4 Pt6 Pd11 C4 -82.6(6) 27 .
Pt4 Pt6 Pd11 C4 -13.9(6) . .
Pt7 Pt6 Pd11 C4 -11.5(6) . .
C3 Pt6 Pd11 C4 -158.9(6) . 27
C3 Pt6 Pd11 C4 -104.7(6) 27 27
Pd3 Pt6 Pd11 C4 48.2(6) 5 27
Pt3 Pt6 Pd11 C4 48.2(6) 5 27
Pd8 Pt6 Pd11 C4 -51.5(6) 27 27
Pd8 Pt6 Pd11 C4 148.0(6) . 27
Pd4 Pt6 Pd11 C4 13.9(6) 27 27
Pt4 Pt6 Pd11 C4 13.9(6) 27 27
Pt4 Pt6 Pd11 C4 82.6(6) . 27
Pt7 Pt6 Pd11 C4 85.0(6) . 27
C3 Pt6 Pd11 C3 54.2(4) 27 .
Pd3 Pt6 Pd11 C3 -152.94(19) 5 .
Pt3 Pt6 Pd11 C3 -152.94(19) 5 .
Pd8 Pt6 Pd11 C3 107.4(3) 27 .
Pd8 Pt6 Pd11 C3 -53.18(17) . .
Pd4 Pt6 Pd11 C3 172.7(2) 27 .
Pt4 Pt6 Pd11 C3 172.7(2) 27 .
Pt4 Pt6 Pd11 C3 -118.5(2) . .
Pt7 Pt6 Pd11 C3 -116.1(2) . .
C3 Pt6 Pd11 C3 -54.2(4) . 27
Pd3 Pt6 Pd11 C3 152.88(19) 5 27
Pt3 Pt6 Pd11 C3 152.88(19) 5 27
Pd8 Pt6 Pd11 C3 53.18(17) 27 27
Pd8 Pt6 Pd11 C3 -107.4(3) . 27
Pd4 Pt6 Pd11 C3 118.5(2) 27 27
Pt4 Pt6 Pd11 C3 118.5(2) 27 27
Pt4 Pt6 Pd11 C3 -172.7(2) . 27
Pt7 Pt6 Pd11 C3 -170.3(2) . 27
C3 Pt6 Pd11 P2 -27.09(19) . .
C3 Pt6 Pd11 P2 27.09(19) 27 .
Pd3 Pt6 Pd11 P2 179.970(3) 5 .
Pt3 Pt6 Pd11 P2 179.970(3) 5 .
Pd8 Pt6 Pd11 P2 80.27(10) 27 .
Pd8 Pt6 Pd11 P2 -80.27(10) . .
Pd4 Pt6 Pd11 P2 145.64(9) 27 .
Pt4 Pt6 Pd11 P2 145.64(9) 27 .
Pt4 Pt6 Pd11 P2 -145.64(9) . .
Pt7 Pt6 Pd11 P2 -143.24(8) . .
C3 Pt6 Pd11 Pt7 116.1(2) . .
C3 Pt6 Pd11 Pt7 170.3(2) 27 .
Pd3 Pt6 Pd11 Pt7 -36.79(8) 5 .
Pt3 Pt6 Pd11 Pt7 -36.79(8) 5 .
Pd8 Pt6 Pd11 Pt7 -136.50(15) 27 .
Pd8 Pt6 Pd11 Pt7 62.97(11) . .
Pd4 Pt6 Pd11 Pt7 -71.12(12) 27 .
Pt4 Pt6 Pd11 Pt7 -71.12(12) 27 .
Pt4 Pt6 Pd11 Pt7 -2.40(11) . .
C3 Pt6 Pd11 Pd7 -170.3(2) . 27
C3 Pt6 Pd11 Pd7 -116.1(2) 27 27
Pd3 Pt6 Pd11 Pd7 36.73(8) 5 27
Pt3 Pt6 Pd11 Pd7 36.73(8) 5 27
Pd8 Pt6 Pd11 Pd7 -62.97(11) 27 27
Pd8 Pt6 Pd11 Pd7 136.50(15) . 27
Pd4 Pt6 Pd11 Pd7 2.40(11) 27 27
Pt4 Pt6 Pd11 Pd7 2.40(11) 27 27
Pt4 Pt6 Pd11 Pd7 71.12(12) . 27
Pt7 Pt6 Pd11 Pd7 73.53(16) . 27
C3 Pt6 Pd11 Pt7 -170.3(2) . 27
C3 Pt6 Pd11 Pt7 -116.1(2) 27 27
Pd3 Pt6 Pd11 Pt7 36.73(8) 5 27
Pt3 Pt6 Pd11 Pt7 36.73(8) 5 27
Pd8 Pt6 Pd11 Pt7 -62.97(11) 27 27
Pd8 Pt6 Pd11 Pt7 136.50(15) . 27
Pd4 Pt6 Pd11 Pt7 2.40(11) 27 27
Pt4 Pt6 Pd11 Pt7 2.40(11) 27 27
Pt4 Pt6 Pd11 Pt7 71.12(12) . 27
Pt7 Pt6 Pd11 Pt7 73.53(16) . 27
C3 Pt6 Pd11 Pd9 152.91(19) . .
C3 Pt6 Pd11 Pd9 -152.91(19) 27 .
Pd3 Pt6 Pd11 Pd9 -0.030(3) 5 .
Pt3 Pt6 Pd11 Pd9 -0.030(3) 5 .
Pd8 Pt6 Pd11 Pd9 -99.73(10) 27 .
Pd8 Pt6 Pd11 Pd9 99.73(10) . .
Pd4 Pt6 Pd11 Pd9 -34.36(9) 27 .
Pt4 Pt6 Pd11 Pd9 -34.36(9) 27 .
Pt4 Pt6 Pd11 Pd9 34.36(9) . .
Pt7 Pt6 Pd11 Pd9 36.76(8) . .
C4 Pd9 Pd11 C4 -2.5(3) 28 .
C4 Pd9 Pd11 C4 -151.2(11) 2 .
C4 Pd9 Pd11 C4 -153.8(11) 27 .
Pt7 Pd9 Pd11 C4 60.1(5) 28 .
Pd7 Pd9 Pd11 C4 146.1(6) 2 .
Pt7 Pd9 Pd11 C4 146.1(6) 2 .
Pd7 Pd9 Pd11 C4 144.9(6) 27 .
Pt7 Pd9 Pd11 C4 144.9(6) 27 .
Pd7 Pd9 Pd11 C4 60.1(5) 28 .
Pt7 Pd9 Pd11 C4 61.3(5) . .
C4 Pd9 Pd11 C4 153.8(11) . 27
C4 Pd9 Pd11 C4 151.3(11) 28 27
C4 Pd9 Pd11 C4 2.5(3) 2 27
Pt7 Pd9 Pd11 C4 -146.1(6) 28 27
Pd7 Pd9 Pd11 C4 -60.1(5) 2 27
Pt7 Pd9 Pd11 C4 -60.1(5) 2 27
Pd7 Pd9 Pd11 C4 -61.3(5) 27 27
Pt7 Pd9 Pd11 C4 -61.3(5) 27 27
Pd7 Pd9 Pd11 C4 -146.1(6) 28 27
Pt7 Pd9 Pd11 C4 -144.9(6) . 27
C4 Pd9 Pd11 C3 -68.4(7) . .
C4 Pd9 Pd11 C3 -70.9(8) 28 .
C4 Pd9 Pd11 C3 140.4(7) 2 .
C4 Pd9 Pd11 C3 137.8(7) 27 .
Pt7 Pd9 Pd11 C3 -8.3(5) 28 .
Pd7 Pd9 Pd11 C3 77.8(4) 2 .
Pt7 Pd9 Pd11 C3 77.8(4) 2 .
Pd7 Pd9 Pd11 C3 76.5(5) 27 .
Pt7 Pd9 Pd11 C3 76.5(5) 27 .
Pd7 Pd9 Pd11 C3 -8.3(5) 28 .
Pt7 Pd9 Pd11 C3 -7.1(5) . .
C4 Pd9 Pd11 C3 -137.8(7) . 27
C4 Pd9 Pd11 C3 -140.4(7) 28 27
C4 Pd9 Pd11 C3 70.9(8) 2 27
C4 Pd9 Pd11 C3 68.4(7) 27 27
Pt7 Pd9 Pd11 C3 -77.7(4) 28 27
Pd7 Pd9 Pd11 C3 8.3(5) 2 27
Pt7 Pd9 Pd11 C3 8.3(5) 2 27
Pd7 Pd9 Pd11 C3 7.1(5) 27 27
Pt7 Pd9 Pd11 C3 7.1(5) 27 27
Pd7 Pd9 Pd11 C3 -77.7(4) 28 27
Pt7 Pd9 Pd11 C3 -76.5(5) . 27
C4 Pd9 Pd11 P2 76.9(5) . .
C4 Pd9 Pd11 P2 74.4(6) 28 .
C4 Pd9 Pd11 P2 -74.4(6) 2 .
C4 Pd9 Pd11 P2 -76.9(5) 27 .
Pt7 Pd9 Pd11 P2 137.0(2) 28 .
Pd7 Pd9 Pd11 P2 -137.0(2) 2 .
Pt7 Pd9 Pd11 P2 -137.0(2) 2 .
Pd7 Pd9 Pd11 P2 -138.21(10) 27 .
Pt7 Pd9 Pd11 P2 -138.21(10) 27 .
Pd7 Pd9 Pd11 P2 137.0(2) 28 .
Pt7 Pd9 Pd11 P2 138.22(9) . .
C4 Pd9 Pd11 Pt7 -61.3(5) . .
C4 Pd9 Pd11 Pt7 -63.9(6) 28 .
C4 Pd9 Pd11 Pt7 147.4(7) 2 .
C4 Pd9 Pd11 Pt7 144.9(6) 27 .
Pt7 Pd9 Pd11 Pt7 -1.23(14) 28 .
Pd7 Pd9 Pd11 Pt7 84.8(3) 2 .
Pt7 Pd9 Pd11 Pt7 84.8(3) 2 .
Pd7 Pd9 Pd11 Pt7 83.57(19) 27 .
Pt7 Pd9 Pd11 Pt7 83.57(19) 27 .
Pd7 Pd9 Pd11 Pt7 -1.23(14) 28 .
C4 Pd9 Pd11 Pd7 -144.9(6) . 27
C4 Pd9 Pd11 Pd7 -147.4(7) 28 27
C4 Pd9 Pd11 Pd7 63.9(6) 2 27
C4 Pd9 Pd11 Pd7 61.3(5) 27 27
Pt7 Pd9 Pd11 Pd7 -84.8(3) 28 27
Pd7 Pd9 Pd11 Pd7 1.23(14) 2 27
Pt7 Pd9 Pd11 Pd7 1.23(14) 2 27
Pt7 Pd9 Pd11 Pd7 0.0 27 27
Pd7 Pd9 Pd11 Pd7 -84.8(3) 28 27
Pt7 Pd9 Pd11 Pd7 -83.57(19) . 27
C4 Pd9 Pd11 Pt7 -144.9(6) . 27
C4 Pd9 Pd11 Pt7 -147.4(7) 28 27
C4 Pd9 Pd11 Pt7 63.9(6) 2 27
C4 Pd9 Pd11 Pt7 61.3(5) 27 27
Pt7 Pd9 Pd11 Pt7 -84.8(3) 28 27
Pd7 Pd9 Pd11 Pt7 1.23(14) 2 27
Pt7 Pd9 Pd11 Pt7 1.23(14) 2 27
Pd7 Pd9 Pd11 Pt7 0.0 27 27
Pd7 Pd9 Pd11 Pt7 -84.8(3) 28 27
Pt7 Pd9 Pd11 Pt7 -83.57(19) . 27
C4 Pd9 Pd11 Pt6 -103.1(5) . .
C4 Pd9 Pd11 Pt6 -105.6(6) 28 .
C4 Pd9 Pd11 Pt6 105.6(6) 2 .
C4 Pd9 Pd11 Pt6 103.1(5) 27 .
Pt7 Pd9 Pd11 Pt6 -43.0(2) 28 .
Pd7 Pd9 Pd11 Pt6 43.0(2) 2 .
Pt7 Pd9 Pd11 Pt6 43.0(2) 2 .
Pd7 Pd9 Pd11 Pt6 41.79(10) 27 .
Pt7 Pd9 Pd11 Pt6 41.79(10) 27 .
Pd7 Pd9 Pd11 Pt6 -43.0(2) 28 .
Pt7 Pd9 Pd11 Pt6 -41.78(9) . .
C2 Pd10 P1 C10 -6.7(16) 9 5
C2 Pd10 P1 C10 -126.7(16) . 5
C2 Pd10 P1 C10 113.3(16) 5 5
Pd5 Pd10 P1 C10 13.2(13) 9 5
Pt5 Pd10 P1 C10 13.2(13) 9 5
Pd5 Pd10 P1 C10 133.2(13) 5 5
Pt5 Pd10 P1 C10 133.2(13) 5 5
Pt5 Pd10 P1 C10 -106.8(13) . 5
Pd8 Pd10 P1 C10 -46.9(13) 9 5
Pd8 Pd10 P1 C10 -166.9(13) . 5
C2 Pd10 P1 C10 113.3(16) 9 9
C2 Pd10 P1 C10 -6.7(16) . 9
C2 Pd10 P1 C10 -126.7(16) 5 9
Pd5 Pd10 P1 C10 133.2(13) 9 9
Pt5 Pd10 P1 C10 133.2(13) 9 9
Pd5 Pd10 P1 C10 -106.8(13) 5 9
Pt5 Pd10 P1 C10 -106.8(13) 5 9
Pt5 Pd10 P1 C10 13.2(13) . 9
Pd8 Pd10 P1 C10 73.1(13) 9 9
Pd8 Pd10 P1 C10 -46.9(13) . 9
C2 Pd10 P1 C10 -126.7(16) 9 .
C2 Pd10 P1 C10 113.3(16) . .
C2 Pd10 P1 C10 -6.7(16) 5 .
Pd5 Pd10 P1 C10 -106.8(13) 9 .
Pt5 Pd10 P1 C10 -106.8(13) 9 .
Pd5 Pd10 P1 C10 13.2(13) 5 .
Pt5 Pd10 P1 C10 13.2(13) 5 .
Pt5 Pd10 P1 C10 133.2(13) . .
Pd8 Pd10 P1 C10 -166.9(13) 9 .
Pd8 Pd10 P1 C10 73.1(13) . .
C4 Pd11 P2 C26 -54.0(13) . .
C4 Pd11 P2 C26 -143.6(13) 27 .
C3 Pd11 P2 C26 61.8(12) . .
C3 Pd11 P2 C26 100.6(12) 27 .
Pt7 Pd11 P2 C26 -35.7(15) . .
Pd7 Pd11 P2 C26 -162.0(13) 27 .
Pt7 Pd11 P2 C26 -162.0(13) 27 .
Pt6 Pd11 P2 C26 81.2(12) . .
Pd9 Pd11 P2 C26 -98.8(12) . .
C4 Pd11 P2 C32 -174.5(14) . .
C4 Pd11 P2 C32 95.9(14) 27 .
C3 Pd11 P2 C32 -58.7(12) . .
C3 Pd11 P2 C32 -19.9(12) 27 .
Pt7 Pd11 P2 C32 -156.1(14) . .
Pd7 Pd11 P2 C32 77.6(14) 27 .
Pt7 Pd11 P2 C32 77.6(14) 27 .
Pt6 Pd11 P2 C32 -39.3(12) . .
Pd9 Pd11 P2 C32 140.7(12) . .
C4 Pd11 P2 C26 143.6(13) . 27
C4 Pd11 P2 C26 54.0(13) 27 27
C3 Pd11 P2 C26 -100.6(12) . 27
C3 Pd11 P2 C26 -61.8(12) 27 27
Pt7 Pd11 P2 C26 162.0(13) . 27
Pd7 Pd11 P2 C26 35.7(15) 27 27
Pt7 Pd11 P2 C26 35.7(15) 27 27
Pt6 Pd11 P2 C26 -81.2(12) . 27
Pd9 Pd11 P2 C26 98.8(12) . 27
C4 Pd11 P2 C32 -95.9(14) . 27
C4 Pd11 P2 C32 174.5(14) 27 27
C3 Pd11 P2 C32 19.9(12) . 27
C3 Pd11 P2 C32 58.7(12) 27 27
Pt7 Pd11 P2 C32 -77.6(14) . 27
Pd7 Pd11 P2 C32 156.1(14) 27 27
Pt7 Pd11 P2 C32 156.1(14) 27 27
Pt6 Pd11 P2 C32 39.3(12) . 27
Pd9 Pd11 P2 C32 -140.7(12) . 27
C4 Pd11 P2 C20 23.7(13) . 27
C4 Pd11 P2 C20 -65.9(13) 27 27
C3 Pd11 P2 C20 139.5(12) . 27
C3 Pd11 P2 C20 178.3(11) 27 27
Pt7 Pd11 P2 C20 42.1(13) . 27
Pd7 Pd11 P2 C20 -84.3(13) 27 27
Pt7 Pd11 P2 C20 -84.3(13) 27 27
Pt6 Pd11 P2 C20 158.9(11) . 27
Pd9 Pd11 P2 C20 -21.1(11) . 27
C4 Pd11 P2 C20 65.9(13) . .
C4 Pd11 P2 C20 -23.7(13) 27 .
C3 Pd11 P2 C20 -178.3(11) . .
C3 Pd11 P2 C20 -139.5(12) 27 .
Pt7 Pd11 P2 C20 84.3(13) . .
Pd7 Pd11 P2 C20 -42.0(13) 27 .
Pt7 Pd11 P2 C20 -42.0(13) 27 .
Pt6 Pd11 P2 C20 -158.9(11) . .
Pd9 Pd11 P2 C20 21.1(11) . .
Pt5 Pt3 C1 O1 66.5(4) . .
Pd5 Pt3 C1 O1 -66.5(4) 28 .
Pt5 Pt3 C1 O1 -66.5(4) 28 .
Pt7 Pt3 C1 O1 136.3(12) . .
Pd7 Pt3 C1 O1 -136.3(12) 28 .
Pt7 Pt3 C1 O1 -136.3(12) 28 .
Pt6 Pt3 C1 O1 0.000(6) 9 .
Pd6 Pt3 C1 O1 0.000(6) 9 .
Pt1 Pt3 C1 O1 180.000(11) . .
Pt5 Pt3 C1 Pt7 -157.2(16) . 28
Pd5 Pt3 C1 Pt7 69.9(8) 28 28
Pt5 Pt3 C1 Pt7 69.9(8) 28 28
Pt7 Pt3 C1 Pt7 -87(2) . 28
Pd7 Pt3 C1 Pt7 0.0 28 28
Pt6 Pt3 C1 Pt7 136.3(12) 9 28
Pd6 Pt3 C1 Pt7 136.3(12) 9 28
Pt1 Pt3 C1 Pt7 -43.7(12) . 28
Pt5 Pt3 C1 Pd7 -157.2(16) . 28
Pd5 Pt3 C1 Pd7 69.9(8) 28 28
Pt5 Pt3 C1 Pd7 69.9(8) 28 28
Pt7 Pt3 C1 Pd7 -87(2) . 28
Pt7 Pt3 C1 Pd7 -0.004(1) 28 28
Pt6 Pt3 C1 Pd7 136.3(12) 9 28
Pd6 Pt3 C1 Pd7 136.3(12) 9 28
Pt1 Pt3 C1 Pd7 -43.7(12) . 28
Pt5 Pt3 C1 Pt7 -69.9(8) . .
Pd5 Pt3 C1 Pt7 157.2(16) 28 .
Pt5 Pt3 C1 Pt7 157.2(16) 28 .
Pd7 Pt3 C1 Pt7 87(2) 28 .
Pt7 Pt3 C1 Pt7 87(2) 28 .
Pt6 Pt3 C1 Pt7 -136.3(12) 9 .
Pd6 Pt3 C1 Pt7 -136.3(12) 9 .
Pt1 Pt3 C1 Pt7 43.7(12) . .
C4 Pt7 C1 O1 59(8) . .
Pd9 Pt7 C1 O1 112(8) . .
Pt3 Pt7 C1 O1 -126(9) . .
Pd8 Pt7 C1 O1 -25(8) . .
Pd11 Pt7 C1 O1 56(9) . .
Pt2 Pt7 C1 O1 -170(7) . .
Pt4 Pt7 C1 O1 -109(7) . .
Pt6 Pt7 C1 O1 -72(7) . .
C4 Pt7 C1 Pt3 -174.6(16) . .
Pd9 Pt7 C1 Pt3 -121.3(14) . .
Pd8 Pt7 C1 Pt3 101.1(11) . .
Pd11 Pt7 C1 Pt3 -177.5(3) . .
Pt2 Pt7 C1 Pt3 -44.1(15) . .
Pt4 Pt7 C1 Pt3 17.7(18) . .
Pt6 Pt7 C1 Pt3 54(3) . .
C4 Pt7 C1 Pt7 -95.7(12) . 28
Pd9 Pt7 C1 Pt7 -42.4(9) . 28
Pt3 Pt7 C1 Pt7 79.0(9) . 28
Pd8 Pt7 C1 Pt7 -179.9(5) . 28
Pd11 Pt7 C1 Pt7 -98.5(11) . 28
Pt2 Pt7 C1 Pt7 34.8(10) . 28
Pt4 Pt7 C1 Pt7 96.7(12) . 28
Pt6 Pt7 C1 Pt7 133(2) . 28
C4 Pt7 C1 Pd7 -95.7(12) . 28
Pd9 Pt7 C1 Pd7 -42.4(9) . 28
Pt3 Pt7 C1 Pd7 79.0(9) . 28
Pd8 Pt7 C1 Pd7 -179.9(5) . 28
Pd11 Pt7 C1 Pd7 -98.5(11) . 28
Pt2 Pt7 C1 Pd7 34.8(10) . 28
Pt4 Pt7 C1 Pd7 96.6(12) . 28
Pt6 Pt7 C1 Pd7 133(2) . 28
C3 Pd8 C2 O2 -54(13) . .
Pd5 Pd8 C2 O2 -176(6) 5 .
Pt5 Pd8 C2 O2 -176(6) 5 .
Pt5 Pd8 C2 O2 130(8) . .
Pt7 Pd8 C2 O2 80(6) . .
Pt6 Pd8 C2 O2 134(4) . .
Pd10 Pd8 C2 O2 -148(7) . .
Pd11 Pd8 C2 O2 31(7) . .
C3 Pd8 C2 Pt5 176(6) . .
Pd5 Pd8 C2 Pt5 54(3) 5 .
Pt5 Pd8 C2 Pt5 54(3) 5 .
Pt7 Pd8 C2 Pt5 -50(3) . .
Pt6 Pd8 C2 Pt5 4(8) . .
Pd10 Pd8 C2 Pt5 82(2) . .
Pd11 Pd8 C2 Pt5 -99(2) . .
C3 Pd8 C2 Pd10 94(8) . .
Pd5 Pd8 C2 Pd10 -28.2(10) 5 .
Pt5 Pd8 C2 Pd10 -28.2(10) 5 .
Pt5 Pd8 C2 Pd10 -82(2) . .
Pt7 Pd8 C2 Pd10 -132.5(10) . .
Pt6 Pd8 C2 Pd10 -78(6) . .
Pd11 Pd8 C2 Pd10 178.9(2) . .
Pt3 Pt5 C2 O2 -32(6) . .
Pd8 Pt5 C2 O2 89(6) 9 .
Pd8 Pt5 C2 O2 -114(8) . .
Pd10 Pt5 C2 O2 151(6) . .
Pd4 Pt5 C2 O2 129(9) 9 .
Pt4 Pt5 C2 O2 129(9) 9 .
Pt4 Pt5 C2 O2 -117(5) . .
Pd5 Pt5 C2 O2 -160(6) 5 .
Pt5 Pt5 C2 O2 -160(6) 5 .
Pt3 Pt5 C2 Pd8 81(3) . .
Pd8 Pt5 C2 Pd8 -158(3) 9 .
Pd10 Pt5 C2 Pd8 -96(3) . .
Pd4 Pt5 C2 Pd8 -118(3) 9 .
Pt4 Pt5 C2 Pd8 -118(3) 9 .
Pt4 Pt5 C2 Pd8 -3(5) . .
Pd5 Pt5 C2 Pd8 -47(2) 5 .
Pt5 Pt5 C2 Pd8 -47(2) 5 .
Pt3 Pt5 C2 Pd10 177.0(3) . .
Pd8 Pt5 C2 Pd10 -62.3(6) 9 .
Pd8 Pt5 C2 Pd10 96(3) . .
Pd4 Pt5 C2 Pd10 -22(5) 9 .
Pt4 Pt5 C2 Pd10 -22(5) 9 .
Pt4 Pt5 C2 Pd10 93(2) . .
Pd5 Pt5 C2 Pd10 49.1(6) 5 .
Pt5 Pt5 C2 Pd10 49.1(6) 5 .
C2 Pd10 C2 O2 -84(7) 9 .
C2 Pd10 C2 O2 119(6) 5 .
P1 Pd10 C2 O2 18(6) . .
Pd5 Pd10 C2 O2 -136(6) 9 .
Pt5 Pd10 C2 O2 -136(6) 9 .
Pd5 Pd10 C2 O2 159(6) 5 .
Pt5 Pd10 C2 O2 159(6) 5 .
Pt5 Pd10 C2 O2 -145(7) . .
Pd8 Pd10 C2 O2 -93(6) 9 .
Pd8 Pd10 C2 O2 132(7) . .
C2 Pd10 C2 Pd8 143.9(5) 9 .
C2 Pd10 C2 Pd8 -13(2) 5 .
P1 Pd10 C2 Pd8 -114.4(8) . .
Pd5 Pd10 C2 Pd8 91.5(10) 9 .
Pt5 Pd10 C2 Pd8 91.5(10) 9 .
Pd5 Pd10 C2 Pd8 27.4(9) 5 .
Pt5 Pd10 C2 Pd8 27.4(9) 5 .
Pt5 Pd10 C2 Pd8 82.5(9) . .
Pd8 Pd10 C2 Pd8 135.3(10) 9 .
C2 Pd10 C2 Pt5 61.3(13) 9 .
C2 Pd10 C2 Pt5 -95.2(13) 5 .
P1 Pd10 C2 Pt5 163.1(6) . .
Pd5 Pd10 C2 Pt5 9.0(9) 9 .
Pt5 Pd10 C2 Pt5 9.0(9) 9 .
Pd5 Pd10 C2 Pt5 -55.1(7) 5 .
Pt5 Pd10 C2 Pt5 -55.1(7) 5 .
Pd8 Pd10 C2 Pt5 52.8(6) 9 .
Pd8 Pd10 C2 Pt5 -82.5(9) . .
C1 Pt7 C4 O4 -41(4) . .
Pd9 Pt7 C4 O4 -133(4) . .
Pt3 Pt7 C4 O4 -46(4) . .
Pd8 Pt7 C4 O4 71(4) . .
Pd11 Pt7 C4 O4 137(4) . .
Pt2 Pt7 C4 O4 -133(3) . .
Pt4 Pt7 C4 O4 95(4) . .
Pt6 Pt7 C4 O4 124(4) . .
C1 Pt7 C4 Pd11 -177.5(16) . .
Pd9 Pt7 C4 Pd11 90.5(6) . .
Pt3 Pt7 C4 Pd11 177.2(2) . .
Pd8 Pt7 C4 Pd11 -66.3(5) . .
Pt2 Pt7 C4 Pd11 90.7(8) . .
Pt4 Pt7 C4 Pd11 -42(2) . .
Pt6 Pt7 C4 Pd11 -13.1(7) . .
C1 Pt7 C4 Pd9 92.0(15) . .
Pt3 Pt7 C4 Pd9 86.7(7) . .
Pd8 Pt7 C4 Pd9 -156.7(5) . .
Pd11 Pt7 C4 Pd9 -90.5(6) . .
Pt2 Pt7 C4 Pd9 0.2(10) . .
Pt4 Pt7 C4 Pd9 -132.0(17) . .
Pt6 Pt7 C4 Pd9 -103.6(5) . .
C4 Pd11 C4 O4 115(3) 27 .
C3 Pd11 C4 O4 -83(3) . .
C3 Pd11 C4 O4 -100(3) 27 .
P2 Pd11 C4 O4 17(3) . .
Pt7 Pd11 C4 O4 -147(3) . .
Pd7 Pd11 C4 O4 162(3) 27 .
Pt7 Pd11 C4 O4 162(3) 27 .
Pt6 Pd11 C4 O4 -133(3) . .
Pd9 Pd11 C4 O4 134(3) . .
C4 Pd11 C4 Pt7 -97.3(6) 27 .
C3 Pd11 C4 Pt7 64.8(7) . .
C3 Pd11 C4 Pt7 47.3(14) 27 .
P2 Pd11 C4 Pt7 164.8(6) . .
Pd7 Pd11 C4 Pt7 -50.8(6) 27 .
Pt7 Pd11 C4 Pt7 -50.8(6) 27 .
Pt6 Pd11 C4 Pt7 14.3(8) . .
Pd9 Pd11 C4 Pt7 -78.8(5) . .
C4 Pd11 C4 Pd9 -18.5(7) 27 .
C3 Pd11 C4 Pd9 143.7(5) . .
C3 Pd11 C4 Pd9 126.1(10) 27 .
P2 Pd11 C4 Pd9 -116.4(5) . .
Pt7 Pd11 C4 Pd9 78.8(5) . .
Pd7 Pd11 C4 Pd9 28.1(5) 27 .
Pt7 Pd11 C4 Pd9 28.1(5) 27 .
Pt6 Pd11 C4 Pd9 93.2(5) . .
C4 Pd9 C4 O4 44(3) 28 .
C4 Pd9 C4 O4 -35(3) 2 .
C4 Pd9 C4 O4 -115(3) 27 .
Pt7 Pd9 C4 O4 92(3) 28 .
Pd7 Pd9 C4 O4 144(2) 2 .
Pt7 Pd9 C4 O4 144(2) 2 .
Pd7 Pd9 C4 O4 -163(3) 27 .
Pt7 Pd9 C4 O4 -163(3) 27 .
Pd7 Pd9 C4 O4 92(3) 28 .
Pt7 Pd9 C4 O4 145(3) . .
C4 Pd9 C4 Pt7 -100.3(5) 28 .
C4 Pd9 C4 Pt7 179.9(6) 2 .
C4 Pd9 C4 Pt7 99.9(6) 27 .
Pt7 Pd9 C4 Pt7 -53.0(6) 28 .
Pd7 Pd9 C4 Pt7 -0.3(17) 2 .
Pt7 Pd9 C4 Pt7 -0.3(17) 2 .
Pd7 Pd9 C4 Pt7 52.6(6) 27 .
Pt7 Pd9 C4 Pt7 52.6(6) 27 .
Pd7 Pd9 C4 Pt7 -53.0(6) 28 .
C4 Pd9 C4 Pd11 178.2(2) 28 .
C4 Pd9 C4 Pd11 98.3(4) 2 .
C4 Pd9 C4 Pd11 18.4(7) 27 .
Pt7 Pd9 C4 Pd11 -134.5(4) 28 .
Pd7 Pd9 C4 Pd11 -81.9(13) 2 .
Pt7 Pd9 C4 Pd11 -81.9(13) 2 .
Pd7 Pd9 C4 Pd11 -28.9(4) 27 .
Pt7 Pd9 C4 Pd11 -28.9(4) 27 .
Pd7 Pd9 C4 Pd11 -134.5(4) 28 .
Pt7 Pd9 C4 Pd11 -81.6(5) . .
C2 Pd8 C3 O3 5(9) . .
Pd5 Pd8 C3 O3 127(2) 5 .
Pt5 Pd8 C3 O3 127(2) 5 .
Pt5 Pd8 C3 O3 178(4) . .
Pt7 Pd8 C3 O3 -129(2) . .
Pt6 Pd8 C3 O3 180(2) . .
Pd10 Pd8 C3 O3 78(2) . .
Pd11 Pd8 C3 O3 -100(2) . .
C2 Pd8 C3 Pt6 -175(8) . .
Pd5 Pd8 C3 Pt6 -53.0(14) 5 .
Pt5 Pd8 C3 Pt6 -53.0(14) 5 .
Pt5 Pd8 C3 Pt6 -1(4) . .
Pt7 Pd8 C3 Pt6 51.3(14) . .
Pd10 Pd8 C3 Pt6 -101.5(10) . .
Pd11 Pd8 C3 Pt6 79.9(10) . .
C2 Pd8 C3 Pd11 105(8) . .
Pd5 Pd8 C3 Pd11 -132.9(4) 5 .
Pt5 Pd8 C3 Pd11 -132.9(4) 5 .
Pt5 Pd8 C3 Pd11 -81(3) . .
Pt7 Pd8 C3 Pd11 -28.6(4) . .
Pt6 Pd8 C3 Pd11 -79.9(10) . .
Pd10 Pd8 C3 Pd11 178.6(2) . .
C3 Pt6 C3 O3 13(2) 27 .
Pd3 Pt6 C3 O3 -96(2) 5 .
Pt3 Pt6 C3 O3 -96(2) 5 .
Pd8 Pt6 C3 O3 23(2) 27 .
Pd8 Pt6 C3 O3 -180(2) . .
Pd4 Pt6 C3 O3 57(3) 27 .
Pt4 Pt6 C3 O3 57(3) 27 .
Pt4 Pt6 C3 O3 -178(3) . .
Pd11 Pt6 C3 O3 86(2) . .
Pt7 Pt6 C3 O3 135(2) . .
C3 Pt6 C3 Pd8 -166.6(8) 27 .
Pd3 Pt6 C3 Pd8 84.0(14) 5 .
Pt3 Pt6 C3 Pd8 84.0(14) 5 .
Pd8 Pt6 C3 Pd8 -156.7(13) 27 .
Pd4 Pt6 C3 Pd8 -123(2) 27 .
Pt4 Pt6 C3 Pd8 -123(2) 27 .
Pt4 Pt6 C3 Pd8 1(2) . .
Pd11 Pt6 C3 Pd8 -93.7(14) . .
Pt7 Pt6 C3 Pd8 -44.8(13) . .
C3 Pt6 C3 Pd11 -73.0(6) 27 .
Pd3 Pt6 C3 Pd11 177.70(13) 5 .
Pt3 Pt6 C3 Pd11 177.70(13) 5 .
Pd8 Pt6 C3 Pd11 -63.01(18) 27 .
Pd8 Pt6 C3 Pd11 93.7(14) . .
Pd4 Pt6 C3 Pd11 -29(3) 27 .
Pt4 Pt6 C3 Pd11 -29(3) 27 .
Pt4 Pt6 C3 Pd11 95.2(10) . .
Pt7 Pt6 C3 Pd11 48.89(16) . .
C4 Pd11 C3 O3 125.7(6) . .
C4 Pd11 C3 O3 -93.9(10) 27 .
C3 Pd11 C3 O3 -67.8(4) 27 .
P2 Pd11 C3 O3 24.2(4) . .
Pt7 Pd11 C3 O3 167.0(4) . .
Pd7 Pd11 C3 O3 -129.0(4) 27 .
Pt7 Pd11 C3 O3 -129.0(4) 27 .
Pt6 Pd11 C3 O3 -138.4(4) . .
Pd9 Pd11 C3 O3 172.8(7) . .
C4 Pd11 C3 Pd8 -13.4(6) . .
C4 Pd11 C3 Pd8 127.0(10) 27 .
C3 Pd11 C3 Pd8 153.1(2) 27 .
P2 Pd11 C3 Pd8 -114.9(3) . .
Pt7 Pd11 C3 Pd8 27.9(3) . .
Pd7 Pd11 C3 Pd8 91.9(3) 27 .
Pt7 Pd11 C3 Pd8 91.9(3) 27 .
Pt6 Pd11 C3 Pd8 82.5(2) . .
Pd9 Pd11 C3 Pd8 33.6(6) . .
C4 Pd11 C3 Pt6 -95.9(5) . .
C4 Pd11 C3 Pt6 44.5(10) 27 .
C3 Pd11 C3 Pt6 70.61(12) 27 .
P2 Pd11 C3 Pt6 162.6(2) . .
Pt7 Pd11 C3 Pt6 -54.60(15) . .
Pd7 Pd11 C3 Pt6 9.4(2) 27 .
Pt7 Pd11 C3 Pt6 9.4(2) 27 .
Pd9 Pd11 C3 Pt6 -48.9(5) . .
C10 P1 C10 C11 -69(5) 5 .
C10 P1 C10 C11 180(3) 9 .
Pd10 P1 C10 C11 56(3) . .
C10 P1 C10 C15 109(2) 5 .
C10 P1 C10 C15 -3(4) 9 .
Pd10 P1 C10 C15 -127(3) . .
C15 C10 C11 C12 0.0 . .
P1 C10 C11 C12 178(4) . .
C10 C11 C12 C13 0.0 . .
C11 C12 C13 C14 0.0 . .
C12 C13 C14 C15 0.0 . .
C13 C14 C15 C10 0.0 . .
C11 C10 C15 C14 0.0 . .
P1 C10 C15 C14 -178(4) . .
C26 P2 C20 C21 19(6) . .
C32 P2 C20 C21 126(6) . .
C26 P2 C20 C21 143(7) 27 .
C32 P2 C20 C21 51(7) 27 .
C20 P2 C20 C21 -9(6) 27 .
Pd11 P2 C20 C21 -108(6) . .
C26 P2 C20 C25 179(7) . .
C32 P2 C20 C25 -73(7) . .
C26 P2 C20 C25 -57(7) 27 .
C32 P2 C20 C25 -148(7) 27 .
C20 P2 C20 C25 152(7) 27 .
Pd11 P2 C20 C25 53(6) . .
C25 C20 C21 C22 0.0 . .
P2 C20 C21 C22 160(4) . .
C20 C21 C22 C23 0.0 . .
C21 C22 C23 C24 0.0 . .
C22 C23 C24 C25 0.0 . .
C23 C24 C25 C20 0.0 . .
C21 C20 C25 C24 0.0 . .
P2 C20 C25 C24 -161(3) . .
C32 P2 C26 C27 72(4) . .
C26 P2 C26 C27 106(4) 27 .
C32 P2 C26 C27 44(4) 27 .
C20 P2 C26 C27 -163(4) 27 .
C20 P2 C26 C27 180(4) . .
Pd11 P2 C26 C27 -54(4) . .
C32 P2 C26 C31 -107(4) . .
C26 P2 C26 C31 -74(4) 27 .
C32 P2 C26 C31 -135(5) 27 .
C20 P2 C26 C31 18(3) 27 .
C20 P2 C26 C31 0(4) . .
Pd11 P2 C26 C31 126(3) . .
C31 C26 C27 C28 0.0 . .
P2 C26 C27 C28 -179(3) . .
C26 C27 C28 C29 0.0 . .
C27 C28 C29 C30 0.0 . .
C28 C29 C30 C31 0.0 . .
C29 C30 C31 C26 0.0 . .
C27 C26 C31 C30 0.0 . .
P2 C26 C31 C30 179(3) . .
C26 P2 C32 C33 -66.7(12) . .
C26 P2 C32 C33 160(3) 27 .
C32 P2 C32 C33 -49.0(13) 27 .
C20 P2 C32 C33 -141(2) 27 .
C20 P2 C32 C33 -174.3(12) . .
Pd11 P2 C32 C33 60.2(10) . .
C26 P2 C32 C37 132.8(13) . .
C26 P2 C32 C37 -0.4(19) 27 .
C32 P2 C32 C37 150.6(9) 27 .
C20 P2 C32 C37 59(3) 27 .
C20 P2 C32 C37 25.2(13) . .
Pd11 P2 C32 C37 -100.3(8) . .
C37 C32 C33 C34 0.0 . .
P2 C32 C33 C34 -160.3(13) . .
C32 C33 C34 C35 0.0 . .
C33 C34 C35 C36 0.0 . .
C34 C35 C36 C37 0.0 . .
C35 C36 C37 C32 0.0 . .
C33 C32 C37 C36 0.0 . .
P2 C32 C37 C36 160.0(12) . .
